data_4132208
loop_
_publ_author_name
'Zhang, Jun'
'Kosaka, Wataru'
'Sugimoto, Kunihisa'
'Miyasaka, Hitoshi'

_publ_section_title
;
 Magnetic Sponge Behavior via Electronic State Modulations.
;
_journal_issue 16
_journal_name_full 'Journal of the American Chemical Society'
_journal_page_first 5644
_journal_page_last 5652
_journal_paper_doi 10.1021/jacs.8b02428
_journal_volume 140
_journal_year 2018
_chemical_formula_moiety 'C70 H24 Cl24 N4 O16 Ru4'
_chemical_formula_sum 'C70 H24 Cl24 N4 O16 Ru4'
_chemical_formula_weight 2432.13
_space_group_crystal_system triclinic
_space_group_IT_number 2
_space_group_name_Hall '-P 1'
_space_group_name_H-M_alt 'P -1'
_atom_sites_solution_hydrogens geom
_atom_sites_solution_primary direct
_atom_sites_solution_secondary difmap
_cell_angle_alpha 96.129(4)
_cell_angle_beta 99.372(6)
_cell_angle_gamma 109.695(7)
_cell_formula_units_Z 1
_cell_length_a 11.008(4)
_cell_length_b 13.982(6)
_cell_length_c 16.198(6)
_cell_measurement_reflns_used 6710
_cell_measurement_temperature 103
_cell_measurement_theta_max 31.33
_cell_measurement_theta_min 1.85
_cell_volume 2280.6(15)
_computing_cell_refinement CrystalClear
_computing_data_collection 'CrystalClear (Rigaku Inc., 2008)'
_computing_data_reduction CrystalClear
_computing_molecular_graphics 'CrystalStructure 4.2.5'
_computing_publication_material 'CrystalStructure 4.2.5 (Rigaku, 2017)'
_computing_structure_refinement 'SHELXL Version 2014/7 (Sheldrick, 2008)'
_computing_structure_solution 'SHELXT Version 2014/5 (Sheldrick, 2014)'
_diffrn_ambient_temperature 103
_diffrn_detector_area_resol_mean 7.111
_diffrn_measured_fraction_theta_full 0.983
_diffrn_measured_fraction_theta_max 0.983
_diffrn_measurement_device_type 'Rigaku Saturn724'
_diffrn_measurement_method \w
_diffrn_radiation_type 'Mo K\a'
_diffrn_radiation_wavelength 0.71075
_diffrn_reflns_av_R_equivalents 0.0619
_diffrn_reflns_Laue_measured_fraction_full 0.983
_diffrn_reflns_Laue_measured_fraction_max 0.983
_diffrn_reflns_limit_h_max 12
_diffrn_reflns_limit_h_min -13
_diffrn_reflns_limit_k_max 16
_diffrn_reflns_limit_k_min -15
_diffrn_reflns_limit_l_max 19
_diffrn_reflns_limit_l_min -19
_diffrn_reflns_number 15709
_diffrn_reflns_point_group_measured_fraction_full 0.983
_diffrn_reflns_point_group_measured_fraction_max 0.983
_diffrn_reflns_theta_full 24.999
_diffrn_reflns_theta_max 24.999
_diffrn_reflns_theta_min 1.294
_diffrn_standards_number 0
_exptl_absorpt_coefficient_mu 1.413
_exptl_absorpt_correction_T_max 0.978
_exptl_absorpt_correction_T_min 0.801
_exptl_absorpt_correction_type multi-scan
_exptl_absorpt_process_details 'REQAB (Rigaku, 1998)'
_exptl_crystal_colour brown
_exptl_crystal_density_diffrn 1.771
_exptl_crystal_density_method 'not measured'
_exptl_crystal_description block
_exptl_crystal_F_000 1184.00
_exptl_crystal_size_max 0.088
_exptl_crystal_size_mid 0.033
_exptl_crystal_size_min 0.016
_refine_diff_density_max 2.35
_refine_diff_density_min -1.13
_refine_ls_extinction_method none
_refine_ls_goodness_of_fit_ref 1.078
_refine_ls_hydrogen_treatment constr
_refine_ls_number_parameters 694
_refine_ls_number_reflns 7905
_refine_ls_number_restraints 300
_refine_ls_R_factor_all 0.1018
_refine_ls_R_factor_gt 0.0749
_refine_ls_shift/su_max 0.000
_refine_ls_structure_factor_coef Fsqd
_refine_ls_weighting_details 'w = 1/[\s^2^(Fo^2^)+(0.1199P)^2^+8.4224P] where P=(Fo^2^+2Fc^2^)/3'
_refine_ls_weighting_scheme calc
_refine_ls_wR_factor_gt 0.1966
_refine_ls_wR_factor_ref 0.2307
_reflns_Friedel_coverage 0.000
_reflns_number_gt 5798
_reflns_number_total 7905
_reflns_threshold_expression F^2^>2.0\s(F^2^)
_cod_data_source_file ja8b02428_si_002.cif
_cod_data_source_block Ru2-235-Cl3PhCO2-TCNQMe2_comp2-dry
_cod_original_cell_volume 2280.6(16)
_cod_database_code 4132208

loop_
_space_group_symop_id
_space_group_symop_operation_xyz
1 +X,+Y,+Z
2 -X,-Y,-Z

loop_
_atom_site_label
_atom_site_type_symbol
_atom_site_fract_x
_atom_site_fract_y
_atom_site_fract_z
_atom_site_U_iso_or_equiv
_atom_site_adp_type
_atom_site_occupancy
_atom_site_site_symmetry_order
_atom_site_calc_flag
_atom_site_refinement_flags_posn
_atom_site_refinement_flags_adp
_atom_site_refinement_flags_occupancy
Ru1 Ru 0.48211(6) 0.92514(5) 0.45595(4) 0.0299(2) Uani 1 1 d . . .
Ru2 Ru 0.50300(6) 0.52336(5) 0.07021(4) 0.0320(2) Uani 1 1 d . . .
Cl1 Cl 0.5065(4) 0.9914(3) 0.18239(18) 0.0783(9) Uani 1 1 d . . .
Cl2 Cl 0.5909(4) 1.1444(4) 0.0584(2) 0.1068(15) Uani 1 1 d . . .
Cl3 Cl 0.7676(4) 1.4660(3) 0.3135(3) 0.1054(15) Uani 1 1 d . . .
Cl4A Cl 0.8201(3) 0.8168(3) 0.5591(2) 0.0484(9) Uani 0.7 1 d . . P
Cl4B Cl 0.9643(11) 1.2494(9) 0.6337(13) 0.119(6) Uani 0.3 1 d . . P
Cl5 Cl 1.1124(3) 0.8595(3) 0.6147(3) 0.0833(11) Uani 1 1 d . . .
Cl6 Cl 1.2231(3) 1.2648(3) 0.6814(3) 0.1086(15) Uani 1 1 d . . .
Cl7A Cl 0.7610(4) 0.8698(3) 0.1494(2) 0.0676(10) Uani 0.8 1 d . U P
Cl7B Cl 0.7156(12) 0.7832(9) -0.1688(7) 0.043(2) Uani 0.2 1 d . U P
Cl8A Cl 0.8936(4) 1.0872(3) 0.1083(2) 0.0647(9) Uani 0.8 1 d . U P
Cl8B Cl 0.8599(12) 1.0201(9) -0.1485(7) 0.046(2) Uani 0.2 1 d . U P
Cl9A Cl 0.7716(3) 0.9341(3) -0.2242(2) 0.0570(8) Uani 0.8 1 d . U P
Cl9B Cl 0.8612(12) 1.0707(8) 0.1807(7) 0.043(2) Uani 0.2 1 d . U P
Cl10 Cl 0.2262(4) 0.7004(4) 0.0978(4) 0.0652(12) Uani 0.6 1 d . U P
Cl11 Cl -0.0435(4) 0.7231(4) 0.0450(4) 0.0708(13) Uani 0.6 1 d . U P
Cl12 Cl -0.1444(5) 0.4800(5) -0.2516(4) 0.0836(15) Uani 0.6 1 d . U P
Cl13 Cl 0.0687(11) 0.2856(11) -0.1453(10) 0.140(3) Uani 0.4 1 d . U P
Cl14 Cl -0.2005(11) 0.2881(12) -0.2289(11) 0.153(4) Uani 0.4 1 d . U P
Cl15 Cl -0.0941(9) 0.6651(9) -0.0913(8) 0.106(3) Uani 0.4 1 d . U P
O1 O 0.5355(6) 1.0054(5) 0.3628(4) 0.0366(13) Uani 1 1 d . . .
O2 O 0.5663(6) 1.1516(4) 0.4483(4) 0.0375(14) Uani 1 1 d . . .
O3 O 0.6732(5) 0.9412(5) 0.4995(4) 0.0347(13) Uani 1 1 d . . .
O4 O 0.7071(5) 1.0873(4) 0.5865(4) 0.0340(13) Uani 1 1 d . . .
O5 O 0.5986(7) 0.6736(5) 0.0617(4) 0.0453(15) Uani 1 1 d . . .
O6 O 0.5927(5) 0.6275(4) -0.0753(4) 0.0345(13) Uani 1 1 d . . .
O7 O 0.3246(6) 0.5395(5) 0.0371(5) 0.0496(17) Uani 1 1 d . . .
O8 O 0.3217(6) 0.4956(6) -0.0992(4) 0.054(2) Uani 1 1 d . . .
N1 N 0.4537(8) 0.7763(6) 0.3814(5) 0.0461(19) Uani 1 1 d . . .
N2 N 0.4939(9) 0.5542(6) 0.2056(5) 0.051(2) Uani 1 1 d . . .
C1 C 0.5642(8) 1.1013(7) 0.3770(6) 0.036(2) Uani 1 1 d . . .
C2 C 0.6007(9) 1.1636(8) 0.3079(6) 0.045(2) Uani 1 1 d . . .
C3 C 0.5788(10) 1.1214(10) 0.2234(7) 0.060(3) Uani 1 1 d . . .
C4 C 0.6174(12) 1.1915(14) 0.1657(8) 0.076(4) Uani 1 1 d . . .
C5 C 0.6750(12) 1.2955(13) 0.1943(10) 0.080(5) Uani 1 1 d . . .
H5 H 0.6995 1.3414 0.1556 0.096 Uiso 1 1 calc R U .
C6 C 0.6967(11) 1.3322(11) 0.2773(11) 0.079(4) Uani 1 1 d . . .
C7 C 0.6592(10) 1.2700(8) 0.3358(8) 0.057(3) Uani 1 1 d . . .
H7 H 0.6727 1.2987 0.3939 0.069 Uiso 1 1 calc R U .
C8 C 0.7458(8) 1.0189(7) 0.5570(6) 0.039(2) Uani 1 1 d . . .
C9 C 0.8861(8) 1.0288(8) 0.5884(5) 0.040(2) Uani 1 1 d . . .
C10 C 0.9249(8) 0.9444(7) 0.5878(6) 0.041(2) Uani 1 1 d . . .
C11 C 1.0598(10) 0.9618(8) 0.6149(6) 0.049(2) Uani 1 1 d . . .
C12 C 1.1493(9) 1.0590(10) 0.6432(6) 0.056(3) Uani 1 1 d . . .
H12 H 1.2400 1.0695 0.6615 0.067 Uiso 1 1 calc R U .
C13 C 1.1098(10) 1.1413(9) 0.6455(7) 0.058(3) Uani 1 1 d . . .
C14 C 0.9769(9) 1.1304(8) 0.6178(7) 0.053(3) Uani 1 1 d . . .
C15 C 0.6238(8) 0.6945(7) -0.0094(5) 0.0355(19) Uani 1 1 d . . .
C16 C 0.6984(9) 0.8039(7) -0.0186(6) 0.0423(15) Uani 1 1 d . U .
C17A C 0.7542(16) 0.8824(12) 0.0459(8) 0.0507(19) Uani 0.8 1 d . U P
C18A C 0.8173(13) 0.9837(11) 0.0264(9) 0.0509(18) Uani 0.8 1 d . U P
C18B C 0.814(5) 0.985(3) 0.083(3) 0.040(3) Uani 0.2 1 d . U P
C19A C 0.8202(16) 0.9992(10) -0.0551(11) 0.048(2) Uani 0.8 1 d . U P
C19B C 0.849(5) 1.033(4) 0.008(3) 0.041(3) Uani 0.2 1 d . U P
C20A C 0.7635(12) 0.9153(9) -0.1210(8) 0.0454(17) Uani 0.8 1 d . U P
C20B C 0.823(7) 0.968(4) -0.061(4) 0.042(3) Uani 0.2 1 d . U P
C21A C 0.6988(12) 0.8150(10) -0.1073(8) 0.0409(18) Uani 0.8 1 d . U P
C21B C 0.740(5) 0.855(4) -0.072(3) 0.042(2) Uani 0.2 1 d . U P
C22A C 0.2744(10) 0.5243(10) -0.0389(9) 0.069(4) Uani 1 1 d . . .
C23A C 0.1549(17) 0.5614(16) -0.0517(13) 0.052(2) Uani 0.6 1 d . U P
C23B C 0.124(4) 0.492(4) -0.084(4) 0.117(4) Uani 0.4 1 d . U P
C24A C 0.1287(17) 0.6356(15) 0.0013(15) 0.059(2) Uani 0.6 1 d . U P
C24B C 0.098(4) 0.580(4) -0.060(4) 0.112(4) Uani 0.4 1 d . U P
C25A C 0.0074(17) 0.6492(14) -0.0210(15) 0.062(2) Uani 0.6 1 d . U P
C25B C -0.037(4) 0.568(4) -0.103(4) 0.113(3) Uani 0.4 1 d . U P
C26A C -0.074(2) 0.5972(18) -0.1009(16) 0.065(2) Uani 0.6 1 d . U P
C26B C -0.131(4) 0.475(4) -0.154(4) 0.124(4) Uani 0.4 1 d . U P
C27A C -0.047(2) 0.5354(19) -0.1505(15) 0.068(2) Uani 0.6 1 d . U P
C27B C -0.083(4) 0.400(4) -0.169(4) 0.135(3) Uani 0.4 1 d . U P
C28A C 0.0691(16) 0.5140(16) -0.1311(13) 0.056(2) Uani 0.6 1 d . U P
C28B C 0.038(4) 0.413(4) -0.143(4) 0.130(3) Uani 0.4 1 d . U P
C29 C 0.4602(8) 0.6952(7) 0.3688(5) 0.0328(18) Uani 1 1 d . . .
C30 C 0.4688(8) 0.5993(6) 0.3563(5) 0.0307(17) Uani 1 1 d . . .
C31 C 0.4804(8) 0.5693(6) 0.2742(5) 0.0336(18) Uani 1 1 d . . .
C32 C 0.4838(7) 0.5452(6) 0.4279(5) 0.0291(17) Uani 1 1 d . . .
C33 C 0.4573(8) 0.4391(6) 0.4176(5) 0.0325(18) Uani 1 1 d . . .
C34 C 0.4016(10) 0.3683(7) 0.3325(6) 0.044(2) Uani 1 1 d . . .
H34A H 0.3943 0.4091 0.2877 0.053 Uiso 1 1 calc R U .
H34B H 0.4604 0.3311 0.3221 0.053 Uiso 1 1 calc R U .
H34C H 0.3140 0.3186 0.3326 0.053 Uiso 1 1 calc R U .
C35 C 0.5241(8) 0.6034(6) 0.5094(5) 0.0321(18) Uani 1 1 d . . .
H35 H 0.5396 0.6752 0.5156 0.038 Uiso 1 1 calc R U .
C17B C 0.751(6) 0.884(4) 0.076(3) 0.039(3) Uani 0.2 1 d . U P

loop_
_atom_site_aniso_label
_atom_site_aniso_U_11
_atom_site_aniso_U_22
_atom_site_aniso_U_33
_atom_site_aniso_U_23
_atom_site_aniso_U_13
_atom_site_aniso_U_12
Ru1 0.0280(4) 0.0314(4) 0.0334(4) 0.0099(3) 0.0040(3) 0.0146(3)
Ru2 0.0338(4) 0.0408(4) 0.0260(4) 0.0135(3) 0.0096(3) 0.0156(3)
Cl1 0.100(2) 0.106(2) 0.0420(15) 0.0229(15) 0.0115(15) 0.051(2)
Cl2 0.094(2) 0.217(5) 0.063(2) 0.080(3) 0.0370(19) 0.099(3)
Cl3 0.078(2) 0.081(2) 0.168(4) 0.086(3) 0.031(2) 0.0208(18)
Cl4A 0.0304(16) 0.0484(19) 0.075(2) 0.0292(17) 0.0097(15) 0.0204(14)
Cl4B 0.051(6) 0.056(6) 0.228(19) -0.002(8) 0.001(8) 0.013(5)
Cl5 0.0643(18) 0.105(3) 0.119(3) 0.056(2) 0.0369(19) 0.0599(18)
Cl6 0.0505(18) 0.087(2) 0.150(4) -0.026(2) 0.019(2) -0.0081(17)
Cl7A 0.088(2) 0.0577(19) 0.0389(17) 0.0033(14) 0.0016(16) 0.0110(17)
Cl7B 0.052(5) 0.043(4) 0.033(4) 0.014(4) 0.015(4) 0.009(4)
Cl8A 0.065(2) 0.0483(17) 0.062(2) -0.0079(15) -0.0021(17) 0.0093(15)
Cl8B 0.058(5) 0.042(5) 0.037(4) 0.019(4) 0.015(4) 0.012(4)
Cl9A 0.0647(19) 0.0531(17) 0.0527(18) 0.0257(14) 0.0173(15) 0.0135(15)
Cl9B 0.054(5) 0.037(4) 0.039(4) 0.009(4) 0.014(4) 0.014(4)
Cl10 0.048(2) 0.061(2) 0.096(3) 0.014(2) 0.029(2) 0.0254(19)
Cl11 0.046(2) 0.053(2) 0.131(4) 0.031(2) 0.035(2) 0.0285(19)
Cl12 0.046(2) 0.130(4) 0.075(3) 0.038(3) 0.002(2) 0.031(3)
Cl13 0.073(5) 0.158(7) 0.170(8) -0.029(6) 0.012(6) 0.042(5)
Cl14 0.073(5) 0.180(8) 0.172(8) -0.034(7) -0.011(6) 0.039(5)
Cl15 0.060(4) 0.122(6) 0.164(8) 0.068(5) 0.035(5) 0.052(4)
O1 0.034(3) 0.042(4) 0.035(3) 0.014(3) 0.006(3) 0.014(3)
O2 0.038(3) 0.035(3) 0.043(4) 0.018(3) 0.009(3) 0.015(3)
O3 0.034(3) 0.047(3) 0.034(3) 0.013(3) 0.008(3) 0.027(3)
O4 0.025(3) 0.036(3) 0.042(3) 0.012(3) 0.005(2) 0.011(2)
O5 0.060(4) 0.040(3) 0.039(4) 0.016(3) 0.020(3) 0.015(3)
O6 0.037(3) 0.044(3) 0.030(3) 0.019(3) 0.010(3) 0.018(3)
O7 0.052(4) 0.066(4) 0.063(5) 0.043(4) 0.039(4) 0.040(3)
O8 0.022(3) 0.100(6) 0.043(4) 0.045(4) 0.004(3) 0.016(3)
N1 0.069(5) 0.037(4) 0.036(4) 0.009(3) 0.005(4) 0.027(4)
N2 0.066(6) 0.043(5) 0.040(5) 0.008(4) 0.017(4) 0.010(4)
C1 0.026(4) 0.043(5) 0.050(6) 0.029(4) 0.009(4) 0.017(4)
C2 0.036(5) 0.066(7) 0.053(6) 0.042(5) 0.021(4) 0.029(5)
C3 0.044(6) 0.098(9) 0.057(7) 0.045(6) 0.013(5) 0.039(6)
C4 0.062(7) 0.153(14) 0.067(8) 0.077(9) 0.040(6) 0.076(9)
C5 0.058(7) 0.118(12) 0.103(11) 0.086(10) 0.040(8) 0.050(8)
C6 0.052(7) 0.090(9) 0.128(13) 0.077(9) 0.045(8) 0.039(7)
C7 0.044(6) 0.064(7) 0.077(8) 0.050(6) 0.017(5) 0.023(5)
C8 0.035(5) 0.054(6) 0.039(5) 0.027(4) 0.013(4) 0.023(4)
C9 0.024(4) 0.075(7) 0.032(5) 0.021(4) 0.009(4) 0.026(4)
C10 0.034(5) 0.061(6) 0.037(5) 0.019(4) 0.009(4) 0.024(4)
C11 0.043(6) 0.071(7) 0.040(5) 0.023(5) 0.008(4) 0.027(5)
C12 0.025(5) 0.109(9) 0.034(5) 0.004(5) 0.004(4) 0.027(5)
C13 0.041(6) 0.061(7) 0.056(7) -0.003(5) 0.010(5) 0.003(5)
C14 0.037(5) 0.058(6) 0.055(6) 0.002(5) 0.010(5) 0.009(5)
C15 0.036(5) 0.041(5) 0.031(5) 0.008(4) 0.007(4) 0.016(4)
C16 0.049(3) 0.044(3) 0.042(3) 0.017(2) 0.013(3) 0.022(3)
C17A 0.060(3) 0.048(3) 0.044(3) 0.011(3) 0.005(3) 0.021(3)
C18A 0.053(3) 0.047(3) 0.050(3) 0.005(3) 0.000(3) 0.021(3)
C18B 0.050(5) 0.039(4) 0.038(4) 0.014(4) 0.015(4) 0.019(4)
C19A 0.047(4) 0.049(4) 0.049(3) 0.010(3) 0.004(3) 0.020(4)
C19B 0.050(5) 0.040(5) 0.038(5) 0.015(4) 0.015(5) 0.019(5)
C20A 0.048(3) 0.048(3) 0.046(3) 0.016(3) 0.013(3) 0.020(3)
C20B 0.052(5) 0.041(4) 0.037(4) 0.017(4) 0.014(4) 0.016(4)
C21A 0.044(4) 0.046(3) 0.042(3) 0.017(3) 0.013(3) 0.023(3)
C21B 0.051(4) 0.042(4) 0.037(4) 0.016(3) 0.014(4) 0.016(4)
C22A 0.037(6) 0.103(10) 0.093(10) 0.080(8) 0.025(6) 0.033(6)
C23A 0.031(4) 0.070(5) 0.077(5) 0.042(4) 0.025(4) 0.030(4)
C23B 0.054(6) 0.144(7) 0.159(8) 0.005(7) 0.020(6) 0.051(5)
C24A 0.041(3) 0.063(4) 0.091(4) 0.035(3) 0.024(3) 0.032(3)
C24B 0.054(5) 0.138(7) 0.158(8) 0.022(7) 0.025(6) 0.053(5)
C25A 0.043(3) 0.060(4) 0.103(4) 0.039(3) 0.029(3) 0.031(3)
C25B 0.058(5) 0.135(7) 0.161(8) 0.034(6) 0.027(5) 0.051(5)
C26A 0.042(4) 0.076(5) 0.093(5) 0.044(4) 0.023(4) 0.028(4)
C26B 0.062(5) 0.149(7) 0.162(8) 0.013(6) 0.017(6) 0.046(5)
C27A 0.040(4) 0.093(4) 0.081(4) 0.043(4) 0.012(3) 0.029(3)
C27B 0.065(5) 0.161(7) 0.165(8) -0.012(6) 0.007(5) 0.044(5)
C28A 0.033(4) 0.077(5) 0.076(5) 0.046(4) 0.019(4) 0.028(4)
C28B 0.063(5) 0.155(7) 0.164(8) -0.011(6) 0.012(5) 0.047(5)
C29 0.038(5) 0.041(5) 0.021(4) 0.012(3) 0.006(3) 0.016(4)
C30 0.036(4) 0.030(4) 0.027(4) 0.009(3) 0.003(3) 0.013(3)
C31 0.044(5) 0.032(4) 0.029(5) 0.009(3) 0.013(4) 0.016(4)
C32 0.026(4) 0.040(5) 0.025(4) 0.010(3) 0.005(3) 0.017(3)
C33 0.037(5) 0.037(5) 0.024(4) 0.002(3) 0.005(3) 0.016(4)
C34 0.054(6) 0.035(5) 0.038(5) 0.008(4) 0.001(4) 0.015(4)
C35 0.042(5) 0.019(4) 0.034(4) 0.008(3) 0.003(4) 0.011(3)
C17B 0.049(5) 0.039(4) 0.039(4) 0.015(4) 0.014(5) 0.023(4)

loop_
_atom_type_symbol
_atom_type_description
_atom_type_scat_dispersion_real
_atom_type_scat_dispersion_imag
_atom_type_scat_source
C C 0.0033 0.0016
;
International Tables for Crystallography
(Vol. C, Tables 4.2.6.8 and 6.1.1.4)
;
H H 0.0000 0.0000
;
International Tables for Crystallography
(Vol. C, Table 6.1.1.4)
;
N N 0.0061 0.0033
;
International Tables for Crystallography
(Vol. C, Tables 4.2.6.8 and 6.1.1.4)
;
O O 0.0106 0.0060
;
International Tables for Crystallography
(Vol. C, Tables 4.2.6.8 and 6.1.1.4)
;
Cl Cl 0.1484 0.1585
;
International Tables for Crystallography
(Vol. C, Tables 4.2.6.8 and 6.1.1.4)
;
Ru Ru -1.2594 0.8363
;
International Tables for Crystallography
(Vol. C, Tables 4.2.6.8 and 6.1.1.4)
;

loop_
_geom_angle_atom_site_label_1
_geom_angle_atom_site_label_2
_geom_angle_atom_site_label_3
_geom_angle
_geom_angle_site_symmetry_1
_geom_angle_site_symmetry_3
O2 Ru1 O1 178.2(2) 2_676 .
O2 Ru1 O4 91.9(2) 2_676 2_676
O1 Ru1 O4 89.3(2) . 2_676
O2 Ru1 O3 88.5(2) 2_676 .
O1 Ru1 O3 90.2(2) . .
O4 Ru1 O3 178.7(2) 2_676 .
O2 Ru1 N1 87.1(3) 2_676 .
O1 Ru1 N1 94.1(3) . .
O4 Ru1 N1 93.3(3) 2_676 .
O3 Ru1 N1 88.0(3) . .
O2 Ru1 Ru1 88.54(18) 2_676 2_676
O1 Ru1 Ru1 90.11(18) . 2_676
O4 Ru1 Ru1 89.56(17) 2_676 2_676
O3 Ru1 Ru1 89.18(17) . 2_676
N1 Ru1 Ru1 174.9(2) . 2_676
O8 Ru2 O6 89.9(3) 2_665 2_665
O8 Ru2 O5 90.1(3) 2_665 .
O6 Ru2 O5 178.5(2) 2_665 .
O8 Ru2 O7 178.1(3) 2_665 .
O6 Ru2 O7 89.4(2) 2_665 .
O5 Ru2 O7 90.5(3) . .
O8 Ru2 N2 92.7(3) 2_665 .
O6 Ru2 N2 85.9(3) 2_665 .
O5 Ru2 N2 95.7(3) . .
O7 Ru2 N2 89.0(3) . .
O8 Ru2 Ru2 89.0(2) 2_665 2_665
O6 Ru2 Ru2 88.95(16) 2_665 2_665
O5 Ru2 Ru2 89.51(18) . 2_665
O7 Ru2 Ru2 89.3(2) . 2_665
N2 Ru2 Ru2 174.6(2) . 2_665
C17B Cl7A C17A 5(3) . .
C17B Cl7A C18B 40(3) . .
C17A Cl7A C18B 42.8(15) . .
C21A Cl7B C21B 17.8(18) . .
C21A Cl7B C20A 51.7(9) . .
C21B Cl7B C20A 40.7(16) . .
C21A Cl7B Cl9A 97.6(9) . .
C21B Cl7B Cl9A 88.6(16) . .
C20A Cl7B Cl9A 47.9(5) . .
Cl9B Cl8A C18B 82(2) . .
Cl9B Cl8A C19B 139.9(19) . .
C18B Cl8A C19B 59(2) . .
Cl9B Cl8A C18A 114.5(8) . .
C18B Cl8A C18A 32.2(19) . .
C19B Cl8A C18A 26.5(16) . .
Cl9A Cl8B C20A 65.4(6) . .
Cl9A Cl8B C19A 113.8(8) . .
C20A Cl8B C19A 49.5(7) . .
Cl9A Cl8B C20B 104(2) . .
C20A Cl8B C20B 39(2) . .
C19A Cl8B C20B 15(2) . .
Cl8B Cl9A C20A 60.0(6) . .
Cl8B Cl9A Cl7B 105.4(5) . .
C20A Cl9A Cl7B 50.0(5) . .
Cl8A Cl9B C18B 50.5(15) . .
C24A Cl10 Cl14 135.5(7) . 2_565
C25A Cl11 Cl13 130.5(9) . 2_565
C25A Cl11 Cl15 45.0(7) . .
Cl13 Cl11 Cl15 151.9(6) 2_565 .
C26B Cl12 C27A 35.1(18) . .
C26B Cl12 C27B 42(2) . .
C27A Cl12 C27B 56.3(16) . .
Cl11 Cl13 C28B 92.4(18) 2_565 .
C27B Cl14 Cl10 71(2) . 2_565
C26A Cl15 C25A 62.3(16) . .
C26A Cl15 C25B 9(2) . .
C25A Cl15 C25B 57(2) . .
C26A Cl15 Cl11 107.8(16) . .
C25A Cl15 Cl11 50.7(9) . .
C25B Cl15 Cl11 105(2) . .
C26A Cl15 C27A 17.9(15) . .
C25A Cl15 C27A 75.0(11) . .
C25B Cl15 C27A 19(2) . .
Cl11 Cl15 C27A 123.9(7) . .
C1 O1 Ru1 118.3(6) . .
C1 O2 Ru1 119.4(5) . 2_676
C8 O3 Ru1 118.4(5) . .
C8 O4 Ru1 119.1(6) . 2_676
C15 O5 Ru2 118.4(6) . .
C15 O6 Ru2 119.6(5) . 2_665
C22A O7 Ru2 117.8(7) . .
C22A O8 Ru2 118.4(6) . 2_665
C29 N1 Ru1 156.6(7) . .
C31 N2 Ru2 175.4(8) . .
O1 C1 O2 123.6(8) . .
O1 C1 C2 119.8(9) . .
O2 C1 C2 116.6(8) . .
C3 C2 C7 121.2(9) . .
C3 C2 C1 124.2(10) . .
C7 C2 C1 114.6(9) . .
C2 C3 C4 117.1(12) . .
C2 C3 Cl1 124.8(8) . .
C4 C3 Cl1 118.1(11) . .
C5 C4 C3 120.9(13) . .
C5 C4 Cl2 119.2(10) . .
C3 C4 Cl2 119.8(13) . .
C6 C5 C4 119.5(11) . .
C6 C5 H5 120.3 . .
C4 C5 H5 120.3 . .
C5 C6 C7 122.8(14) . .
C5 C6 Cl3 119.4(10) . .
C7 C6 Cl3 117.7(13) . .
C6 C7 C2 118.4(13) . .
C6 C7 H7 120.8 . .
C2 C7 H7 120.8 . .
O4 C8 O3 123.8(8) . .
O4 C8 C9 118.8(8) . .
O3 C8 C9 117.4(8) . .
C10 C9 C14 121.9(8) . .
C10 C9 C8 122.5(9) . .
C14 C9 C8 115.6(9) . .
C9 C10 C11 118.4(9) . .
C9 C10 Cl4A 125.4(7) . .
C11 C10 Cl4A 116.2(7) . .
C12 C11 C10 120.8(10) . .
C12 C11 Cl5 119.2(8) . .
C10 C11 Cl5 120.0(8) . .
C11 C12 C13 120.4(9) . .
C11 C12 H12 119.8 . .
C13 C12 H12 119.8 . .
C12 C13 C14 122.2(10) . .
C12 C13 Cl6 120.5(9) . .
C14 C13 Cl6 117.3(9) . .
C13 C14 C9 116.3(10) . .
C13 C14 Cl4B 108.9(8) . .
C9 C14 Cl4B 134.7(9) . .
O6 C15 O5 123.5(8) . .
O6 C15 C16 115.8(8) . .
O5 C15 C16 120.7(8) . .
C21B C16 C17A 94(3) . .
C21B C16 C21A 30(2) . .
C17A C16 C21A 123.4(10) . .
C21B C16 C15 141(3) . .
C17A C16 C15 124.2(10) . .
C21A C16 C15 112.3(9) . .
C21B C16 C17B 107(3) . .
C17A C16 C17B 13(2) . .
C21A C16 C17B 136.3(19) . .
C15 C16 C17B 111.2(19) . .
C16 C17A C18B 155(2) . .
C16 C17A C18A 117.6(12) . .
C18B C17A C18A 37.9(19) . .
C16 C17A Cl7A 123.9(11) . .
C18B C17A Cl7A 81(2) . .
C18A C17A Cl7A 118.4(11) . .
C16 C17A C21B 40.7(16) . .
C18B C17A C21B 115(3) . .
C18A C17A C21B 77.2(17) . .
Cl7A C17A C21B 163.1(18) . .
C19B C18A C18B 123(5) . .
C19B C18A C19A 48(4) . .
C18B C18A C19A 169(3) . .
C19B C18A C20B 64(4) . .
C18B C18A C20B 173(4) . .
C19A C18A C20B 18(2) . .
C19B C18A C17A 170(4) . .
C18B C18A C17A 67(3) . .
C19A C18A C17A 121.8(13) . .
C20B C18A C17A 106(2) . .
C19B C18A C17B 174(5) . .
C18B C18A C17B 52(3) . .
C19A C18A C17B 137(2) . .
C20B C18A C17B 122(3) . .
C17A C18A C17B 15.7(19) . .
C19B C18A Cl8A 71(4) . .
C18B C18A Cl8A 52(3) . .
C19A C18A Cl8A 119.0(12) . .
C20B C18A Cl8A 133(3) . .
C17A C18A Cl8A 119.2(11) . .
C17B C18A Cl8A 104(2) . .
C18A C18B C17B 96(4) . .
C18A C18B Cl8A 95(4) . .
C17B C18B Cl8A 166(5) . .
C18A C18B C17A 75(3) . .
C17B C18B C17A 21(2) . .
Cl8A C18B C17A 167(4) . .
C18A C18B C19B 26(3) . .
C17B C18B C19B 122(5) . .
Cl8A C18B C19B 70(3) . .
C17A C18B C19B 101(4) . .
C18A C18B Cl9B 142(4) . .
C17B C18B Cl9B 122(4) . .
Cl8A C18B Cl9B 47.1(15) . .
C17A C18B Cl9B 143(3) . .
C19B C18B Cl9B 116(3) . .
C18A C18B Cl7A 130(4) . .
C17B C18B Cl7A 36(2) . .
Cl8A C18B Cl7A 131(3) . .
C17A C18B Cl7A 56.3(16) . .
C19B C18B Cl7A 156(4) . .
Cl9B C18B Cl7A 87(2) . .
C19B C19A C18A 34(3) . .
C19B C19A C20A 153(3) . .
C18A C19A C20A 119.2(13) . .
C19B C19A Cl8B 140(3) . .
C18A C19A Cl8B 166.7(14) . .
C20A C19A Cl8B 64.4(9) . .
C19B C19A C21B 113(3) . .
C18A C19A C21B 78.9(18) . .
C20A C19A C21B 40.4(16) . .
Cl8B C19A C21B 102.9(18) . .
C18A C19B C19A 97(5) . .
C18A C19B C20B 84(5) . .
C19A C19B C20B 18(3) . .
C18A C19B C18B 31(3) . .
C19A C19B C18B 128(5) . .
C20B C19B C18B 115(5) . .
C18A C19B Cl8A 83(4) . .
C19A C19B Cl8A 179(5) . .
C20B C19B Cl8A 163(5) . .
C18B C19B Cl8A 52(2) . .
C20B C20A C21B 81(4) . .
C20B C20A C19A 16(3) . .
C21B C20A C19A 92(3) . .
C20B C20A C21A 112(3) . .
C21B C20A C21A 31(2) . .
C19A C20A C21A 122.4(13) . .
C20B C20A Cl8B 73(3) . .
C21B C20A Cl8B 151(3) . .
C19A C20A Cl8B 66.1(9) . .
C21A C20A Cl8B 166.5(12) . .
C20B C20A Cl9A 128(3) . .
C21B C20A Cl9A 148(3) . .
C19A C20A Cl9A 119.3(10) . .
C21A C20A Cl9A 118.3(10) . .
Cl8B C20A Cl9A 54.5(6) . .
C20B C20A Cl7B 140(3) . .
C21B C20A Cl7B 66(3) . .
C19A C20A Cl7B 154.9(11) . .
C21A C20A Cl7B 38.6(7) . .
Cl8B C20A Cl7B 129.5(9) . .
Cl9A C20A Cl7B 82.2(7) . .
C20A C20B C19B 158(7) . .
C20A C20B C18A 138(5) . .
C19B C20B C18A 33(3) . .
C20A C20B C21B 53(3) . .
C19B C20B C21B 123(5) . .
C18A C20B C21B 91(4) . .
C20A C20B Cl8B 68(3) . .
C19B C20B Cl8B 116(4) . .
C18A C20B Cl8B 149(4) . .
C21B C20B Cl8B 120(4) . .
C21B C21A Cl7B 134(5) . .
C21B C21A C20A 60(4) . .
Cl7B C21A C20A 89.6(11) . .
C21B C21A C16 57(4) . .
Cl7B C21A C16 145.6(12) . .
C20A C21A C16 115.6(12) . .
C21A C21B C20A 89(5) . .
C21A C21B C16 94(5) . .
C20A C21B C16 167(5) . .
C21A C21B C20B 135(6) . .
C20A C21B C20B 46(3) . .
C16 C21B C20B 130(5) . .
C21A C21B Cl7B 28(3) . .
C20A C21B Cl7B 73(3) . .
C16 C21B Cl7B 114(4) . .
C20B C21B Cl7B 116(4) . .
C21A C21B C17A 138(5) . .
C20A C21B C17A 129(4) . .
C16 C21B C17A 45.1(19) . .
C20B C21B C17A 85(4) . .
Cl7B C21B C17A 157(3) . .
C21A C21B C19A 135(5) . .
C20A C21B C19A 48(2) . .
C16 C21B C19A 126(4) . .
C20B C21B C19A 9(3) . .
Cl7B C21B C19A 120(3) . .
C17A C21B C19A 82(2) . .
O7 C22A O8 125.5(9) . .
O7 C22A C23A 109.9(13) . .
O8 C22A C23A 124.0(12) . .
O7 C22A C23B 129(2) . .
O8 C22A C23B 101(2) . .
C23A C22A C23B 35.9(18) . .
C24B C23A C23B 107(6) . .
C24B C23A C28A 67(5) . .
C23B C23A C28A 47(3) . .
C24B C23A C24A 52(5) . .
C23B C23A C24A 148(3) . .
C28A C23A C24A 119.5(17) . .
C24B C23A C22A 177(5) . .
C23B C23A C22A 73(3) . .
C28A C23A C22A 111.0(18) . .
C24A C23A C22A 129.5(18) . .
C23A C23B C28A 89(5) . .
C23A C23B C28B 153(5) . .
C28A C23B C28B 66(4) . .
C23A C23B C24B 32(3) . .
C28A C23B C24B 64(3) . .
C28B C23B C24B 122(4) . .
C23A C23B C22A 71(3) . .
C28A C23B C22A 138(5) . .
C28B C23B C22A 135(4) . .
C24B C23B C22A 102(4) . .
C24B C24A C25A 86(3) . .
C24B C24A C23A 32(2) . .
C25A C24A C23A 119(2) . .
C24B C24A Cl10 157(3) . .
C25A C24A Cl10 116.7(17) . .
C23A C24A Cl10 124.2(14) . .
C23A C24B C24A 96(6) . .
C23A C24B C28A 80(5) . .
C24A C24B C28A 176(4) . .
C23A C24B C23B 42(4) . .
C24A C24B C23B 132(5) . .
C28A C24B C23B 45(3) . .
C23A C24B C25B 152(7) . .
C24A C24B C25B 110(4) . .
C28A C24B C25B 74(4) . .
C23B C24B C25B 110(5) . .
C23A C24B C25A 149(7) . .
C24A C24B C25A 54(2) . .
C28A C24B C25A 130(3) . .
C23B C24B C25A 155(4) . .
C25B C24B C25A 57(3) . .
C23A C24B C27A 129(6) . .
C24A C24B C27A 135(4) . .
C28A C24B C27A 49(2) . .
C23B C24B C27A 89(4) . .
C25B C24B C27A 25(2) . .
C25A C24B C27A 82(2) . .
C23A C24B C26A 166(6) . .
C24A C24B C26A 97(3) . .
C28A C24B C26A 87(3) . .
C23B C24B C26A 124(4) . .
C25B C24B C26A 14(3) . .
C25A C24B C26A 43.6(14) . .
C27A C24B C26A 38.0(14) . .
C24A C25A C26A 118(2) . .
C24A C25A C25B 93(2) . .
C26A C25A C25B 25.8(16) . .
C24A C25A Cl15 147.4(19) . .
C26A C25A Cl15 41.0(11) . .
C25B C25A Cl15 66(2) . .
C24A C25A Cl11 122.4(18) . .
C26A C25A Cl11 119.9(15) . .
C25B C25A Cl11 144(2) . .
Cl15 C25A Cl11 84.4(10) . .
C24A C25A C24B 39.8(18) . .
C26A C25A C24B 78(2) . .
C25B C25A C24B 53(2) . .
Cl15 C25A C24B 113(2) . .
Cl11 C25A C24B 162(2) . .
C26A C25B C27A 115(8) . .
C26A C25B C26B 101(6) . .
C27A C25B C26B 44(4) . .
C26A C25B C24B 133(8) . .
C27A C25B C24B 104(5) . .
C26B C25B C24B 125(5) . .
C26A C25B C25A 66(6) . .
C27A C25B C25A 166(6) . .
C26B C25B C25A 150(5) . .
C24B C25B C25A 70(3) . .
C26A C25B C28A 163(8) . .
C27A C25B C28A 56(4) . .
C26B C25B C28A 82(4) . .
C24B C25B C28A 49(3) . .
C25A C25B C28A 119(3) . .
C26A C25B Cl15 14(4) . .
C27A C25B Cl15 120(6) . .
C26B C25B Cl15 114(3) . .
C24B C25B Cl15 121(4) . .
C25A C25B Cl15 57(2) . .
C28A C25B Cl15 154(4) . .
C25B C26A Cl15 157(6) . .
C25B C26A C27A 36(6) . .
Cl15 C26A C27A 147(2) . .
C25B C26A C25A 89(6) . .
Cl15 C26A C25A 76.7(19) . .
C27A C26A C25A 123(2) . .
C25B C26A C26B 56(5) . .
Cl15 C26A C26B 145(3) . .
C27A C26A C26B 36.5(18) . .
C25A C26A C26B 135(2) . .
C25B C26A C24B 33(6) . .
Cl15 C26A C24B 127(2) . .
C27A C26A C24B 65(2) . .
C25A C26A C24B 58.4(19) . .
C26B C26A C24B 88(2) . .
C27A C26B C27B 98(4) . .
C27A C26B C25B 34(3) . .
C27B C26B C25B 114(4) . .
C27A C26B Cl12 82(4) . .
C27B C26B Cl12 87(4) . .
C25B C26B Cl12 112(5) . .
C27A C26B C26A 48(3) . .
C27B C26B C26A 137(4) . .
C25B C26B C26A 22.9(19) . .
Cl12 C26B C26A 107(3) . .
C27A C26B C28A 39(2) . .
C27B C26B C28A 62(3) . .
C25B C26B C28A 55(3) . .
Cl12 C26B C28A 94(2) . .
C26A C26B C28A 77(2) . .
C25B C27A C26B 102(5) . .
C25B C27A C26A 29(4) . .
C26B C27A C26A 96(4) . .
C25B C27A C28A 95(4) . .
C26B C27A C28A 114(4) . .
C26A C27A C28A 122(2) . .
C25B C27A Cl12 149(4) . .
C26B C27A Cl12 63(4) . .
C26A C27A Cl12 121.6(18) . .
C28A C27A Cl12 115.8(19) . .
C25B C27A C27B 122(5) . .
C26B C27A C27B 48(3) . .
C26A C27A C27B 136(3) . .
C28A C27A C27B 69.4(19) . .
Cl12 C27A C27B 69(2) . .
C25B C27A C24B 50(4) . .
C26B C27A C24B 125(4) . .
C26A C27A C24B 77(2) . .
C28A C27A C24B 45.2(18) . .
Cl12 C27A C24B 160(2) . .
C27B C27A C24B 102(2) . .
C25B C27A Cl15 41(4) . .
C26B C27A Cl15 102(3) . .
C26A C27A Cl15 14.7(11) . .
C28A C27A Cl15 128.7(18) . .
Cl12 C27A Cl15 112.4(10) . .
C27B C27A Cl15 147(2) . .
C24B C27A Cl15 84.6(19) . .
C28B C27B C26B 122(5) . .
C28B C27B Cl14 125(5) . .
C26B C27B Cl14 113(3) . .
C28B C27B C27A 91(4) . .
C26B C27B C27A 34(2) . .
Cl14 C27B C27A 140(3) . .
C28B C27B C28A 46(3) . .
C26B C27B C28A 78(3) . .
Cl14 C27B C28A 163(4) . .
C27A C27B C28A 45.4(16) . .
C28B C27B Cl12 124(5) . .
C26B C27B Cl12 51(3) . .
Cl14 C27B Cl12 89(2) . .
C27A C27B Cl12 54.3(18) . .
C28A C27B Cl12 88(3) . .
C23B C28A C24B 71(4) . .
C23B C28A C28B 68(4) . .
C24B C28A C28B 130(4) . .
C23B C28A C27A 142(3) . .
C24B C28A C27A 86(2) . .
C28B C28A C27A 109(2) . .
C23B C28A C23A 43(3) . .
C24B C28A C23A 32.1(17) . .
C28B C28A C23A 111(3) . .
C27A C28A C23A 118(2) . .
C23B C28A C25B 118(4) . .
C24B C28A C25B 57(3) . .
C28B C28A C25B 121(3) . .
C27A C28A C25B 29(2) . .
C23A C28A C25B 89(2) . .
C23B C28A C27B 104(4) . .
C24B C28A C27B 126(3) . .
C28B C28A C27B 44(2) . .
C27A C28A C27B 65(2) . .
C23A C28A C27B 135(2) . .
C25B C28A C27B 83(2) . .
C23B C28A C26B 125(3) . .
C24B C28A C26B 98(3) . .
C28B C28A C26B 83(2) . .
C27A C28A C26B 26.9(18) . .
C23A C28A C26B 125(2) . .
C25B C28A C26B 44(2) . .
C27B C28A C26B 40(2) . .
C27B C28B C28A 90(4) . .
C27B C28B C23B 124(5) . .
C28A C28B C23B 46(3) . .
C27B C28B Cl13 113(4) . .
C28A C28B Cl13 157(3) . .
C23B C28B Cl13 115(4) . .
N1 C29 C30 178.3(9) . .
C29 C30 C31 112.8(7) . .
C29 C30 C32 120.9(7) . .
C31 C30 C32 125.7(7) . .
N2 C31 C30 173.5(9) . .
C35 C32 C33 119.5(7) . .
C35 C32 C30 117.4(7) . .
C33 C32 C30 123.1(7) . .
C35 C33 C32 117.7(7) 2_666 .
C35 C33 C34 118.9(8) 2_666 .
C32 C33 C34 123.2(7) . .
C33 C34 H34A 109.5 . .
C33 C34 H34B 109.5 . .
H34A C34 H34B 109.5 . .
C33 C34 H34C 109.5 . .
H34A C34 H34C 109.5 . .
H34B C34 H34C 109.5 . .
C32 C35 C33 122.7(7) . 2_666
C32 C35 H35 118.6 . .
C33 C35 H35 118.6 2_666 .
Cl7A C17B C18B 104(4) . .
Cl7A C17B C16 134(4) . .
C18B C17B C16 122(4) . .
Cl7A C17B C18A 135(4) . .
C18B C17B C18A 33(2) . .
C16 C17B C18A 89(2) . .

loop_
_geom_bond_atom_site_label_1
_geom_bond_atom_site_label_2
_geom_bond_distance
_geom_bond_site_symmetry_2
Ru1 O2 2.020(6) 2_676
Ru1 O1 2.021(6) .
Ru1 O4 2.026(5) 2_676
Ru1 O3 2.034(6) .
Ru1 N1 2.188(8) .
Ru1 Ru1 2.2798(15) 2_676
Ru2 O8 2.022(6) 2_665
Ru2 O6 2.033(6) 2_665
Ru2 O5 2.039(6) .
Ru2 O7 2.044(6) .
Ru2 N2 2.214(8) .
Ru2 Ru2 2.2825(15) 2_665
Cl1 C3 1.724(14) .
Cl2 C4 1.733(14) .
Cl3 C6 1.757(16) .
Cl4A C10 1.730(10) .
Cl4B C14 1.712(16) .
Cl5 C11 1.716(11) .
Cl6 C13 1.724(11) .
Cl7A C17B 1.22(5) .
Cl7A C17A 1.696(13) .
Cl7A C18B 2.01(4) .
Cl7B C21A 1.115(17) .
Cl7B C21B 1.70(5) .
Cl7B C20A 1.786(17) .
Cl7B Cl9A 2.312(11) .
Cl8A Cl9B 1.303(12) .
Cl8A C18B 1.37(5) .
Cl8A C19B 1.64(5) .
Cl8A C18A 1.723(13) .
Cl8B Cl9A 1.550(12) .
Cl8B C20A 1.648(16) .
Cl8B C19A 1.67(2) .
Cl8B C20B 1.70(6) .
Cl9A C20A 1.730(12) .
Cl9B C18B 1.76(5) .
Cl10 C24A 1.71(2) .
Cl10 Cl14 2.183(18) 2_565
Cl11 C25A 1.70(2) .
Cl11 Cl13 1.702(17) 2_565
Cl11 Cl15 2.181(15) .
Cl12 C26B 1.57(6) .
Cl12 C27A 1.74(2) .
Cl12 C27B 2.01(6) .
Cl13 Cl11 1.702(17) 2_565
Cl13 C28B 1.91(6) .
Cl14 C27B 1.72(5) .
Cl14 Cl10 2.183(18) 2_565
Cl15 C26A 1.04(2) .
Cl15 C25A 1.55(2) .
Cl15 C25B 1.69(5) .
Cl15 C27A 2.21(3) .
O1 C1 1.255(11) .
O2 C1 1.279(11) .
O2 Ru1 2.020(6) 2_676
O3 C8 1.282(11) .
O4 C8 1.252(11) .
O4 Ru1 2.027(5) 2_676
O5 C15 1.269(10) .
O6 C15 1.259(10) .
O6 Ru2 2.033(6) 2_665
O7 C22A 1.230(14) .
O8 C22A 1.268(15) .
O8 Ru2 2.022(6) 2_665
N1 C29 1.159(11) .
N2 C31 1.152(11) .
C1 C2 1.516(11) .
C2 C3 1.380(16) .
C2 C7 1.396(15) .
C3 C4 1.434(15) .
C4 C5 1.37(2) .
C5 C6 1.34(2) .
C5 H5 0.9500 .
C6 C7 1.373(15) .
C7 H7 0.9500 .
C8 C9 1.498(11) .
C9 C10 1.383(13) .
C9 C14 1.409(14) .
C10 C11 1.406(13) .
C11 C12 1.358(15) .
C12 C13 1.360(16) .
C12 H12 0.9500 .
C13 C14 1.409(15) .
C15 C16 1.509(13) .
C16 C21B 1.22(5) .
C16 C17A 1.329(17) .
C16 C21A 1.462(15) .
C16 C17B 1.69(5) .
C17A C18B 1.38(5) .
C17A C18A 1.45(2) .
C17A C21B 1.87(5) .
C18A C19B 0.77(4) .
C18A C18B 0.92(4) .
C18A C19A 1.36(2) .
C18A C20B 1.43(7) .
C18A C17B 1.70(5) .
C18B C17B 1.34(7) .
C18B C19B 1.49(6) .
C19A C19B 1.03(5) .
C19A C20A 1.39(2) .
C19A C21B 1.88(5) .
C19B C20B 1.29(8) .
C20A C20B 1.11(6) .
C20A C21B 1.22(5) .
C20A C21A 1.403(17) .
C20B C21B 1.52(8) .
C21A C21B 0.73(5) .
C22A C23A 1.56(2) .
C22A C23B 1.58(4) .
C23A C24B 0.76(4) .
C23A C23B 0.97(5) .
C23A C28A 1.41(3) .
C23A C24A 1.41(3) .
C23B C28A 1.04(5) .
C23B C28B 1.35(6) .
C23B C24B 1.39(7) .
C24A C24B 1.12(5) .
C24A C25A 1.41(2) .
C24B C28A 1.32(6) .
C24B C25B 1.48(6) .
C24B C25A 1.74(5) .
C24B C27A 1.86(5) .
C24B C26A 2.00(5) .
C25A C26A 1.41(3) .
C25A C25B 1.55(6) .
C25B C26A 0.67(5) .
C25B C27A 0.82(6) .
C25B C26B 1.43(7) .
C25B C28A 1.68(5) .
C26A C27A 1.26(3) .
C26A C26B 1.69(6) .
C26B C27A 1.01(5) .
C26B C27B 1.34(6) .
C26B C28A 2.04(4) .
C27A C28A 1.40(3) .
C27A C27B 1.78(6) .
C27B C28B 1.28(5) .
C27B C28A 1.84(5) .
C28A C28B 1.32(5) .
C29 C30 1.371(12) .
C30 C31 1.391(12) .
C30 C32 1.468(10) .
C32 C35 1.392(11) .
C32 C33 1.397(11) .
C33 C35 1.395(11) 2_666
C33 C34 1.510(12) .
C34 H34A 0.9800 .
C34 H34B 0.9800 .
C34 H34C 0.9800 .
C35 C33 1.395(11) 2_666
C35 H35 0.9500 .

loop_
_geom_torsion_atom_site_label_1
_geom_torsion_atom_site_label_2
_geom_torsion_atom_site_label_3
_geom_torsion_atom_site_label_4
_geom_torsion
_geom_torsion_site_symmetry_1
_geom_torsion_site_symmetry_4
C19A Cl8B Cl9A C20A -11.0(8) . .
C20B Cl8B Cl9A C20A 1(2) . .
C20A Cl8B Cl9A Cl7B -21.6(7) . .
C19A Cl8B Cl9A Cl7B -32.6(10) . .
C20B Cl8B Cl9A Cl7B -20(2) . .
C19B Cl8A Cl9B C18B 13(3) . .
C18A Cl8A Cl9B C18B 3(2) . .
Ru1 O1 C1 O2 2.6(11) . .
Ru1 O1 C1 C2 -178.1(5) . .
Ru1 O2 C1 O1 -1.2(11) 2_676 .
Ru1 O2 C1 C2 179.6(5) 2_676 .
O1 C1 C2 C3 14.2(13) . .
O2 C1 C2 C3 -166.6(8) . .
O1 C1 C2 C7 -166.1(8) . .
O2 C1 C2 C7 13.2(11) . .
C7 C2 C3 C4 -0.7(14) . .
C1 C2 C3 C4 179.0(8) . .
C7 C2 C3 Cl1 -179.6(7) . .
C1 C2 C3 Cl1 0.1(14) . .
C2 C3 C4 C5 0.9(15) . .
Cl1 C3 C4 C5 179.9(9) . .
C2 C3 C4 Cl2 -179.1(7) . .
Cl1 C3 C4 Cl2 -0.1(12) . .
C3 C4 C5 C6 0.5(17) . .
Cl2 C4 C5 C6 -179.5(9) . .
C4 C5 C6 C7 -2.4(18) . .
C4 C5 C6 Cl3 -178.7(8) . .
C5 C6 C7 C2 2.6(17) . .
Cl3 C6 C7 C2 179.0(7) . .
C3 C2 C7 C6 -1.0(14) . .
C1 C2 C7 C6 179.3(9) . .
Ru1 O4 C8 O3 1.5(11) 2_676 .
Ru1 O4 C8 C9 179.7(5) 2_676 .
Ru1 O3 C8 O4 -2.1(11) . .
Ru1 O3 C8 C9 179.7(5) . .
O4 C8 C9 C10 153.6(8) . .
O3 C8 C9 C10 -28.1(12) . .
O4 C8 C9 C14 -27.1(12) . .
O3 C8 C9 C14 151.2(8) . .
C14 C9 C10 C11 -2.1(14) . .
C8 C9 C10 C11 177.2(8) . .
C14 C9 C10 Cl4A 175.8(8) . .
C8 C9 C10 Cl4A -4.9(13) . .
C9 C10 C11 C12 1.8(14) . .
Cl4A C10 C11 C12 -176.3(8) . .
C9 C10 C11 Cl5 -179.7(7) . .
Cl4A C10 C11 Cl5 2.2(11) . .
C10 C11 C12 C13 -0.2(15) . .
Cl5 C11 C12 C13 -178.7(9) . .
C11 C12 C13 C14 -1.1(16) . .
C11 C12 C13 Cl6 -180.0(8) . .
C12 C13 C14 C9 0.8(16) . .
Cl6 C13 C14 C9 179.7(8) . .
C12 C13 C14 Cl4B 177.9(12) . .
Cl6 C13 C14 Cl4B -3.2(13) . .
C10 C9 C14 C13 0.8(14) . .
C8 C9 C14 C13 -178.5(9) . .
C10 C9 C14 Cl4B -175.3(13) . .
C8 C9 C14 Cl4B 5.4(18) . .
Ru2 O6 C15 O5 -0.1(11) 2_665 .
Ru2 O6 C15 C16 178.1(5) 2_665 .
Ru2 O5 C15 O6 0.2(12) . .
Ru2 O5 C15 C16 -177.9(6) . .
O6 C15 C16 C21B 3(4) . .
O5 C15 C16 C21B -179(4) . .
O6 C15 C16 C17A -170.9(11) . .
O5 C15 C16 C17A 7.4(16) . .
O6 C15 C16 C21A 11.2(12) . .
O5 C15 C16 C21A -170.6(9) . .
O6 C15 C16 C17B -173(2) . .
O5 C15 C16 C17B 5(2) . .
C21B C16 C17A C18B 17(6) . .
C21A C16 C17A C18B 11(6) . .
C15 C16 C17A C18B -167(5) . .
C17B C16 C17A C18B -158(14) . .
C21B C16 C17A C18A 7(3) . .
C21A C16 C17A C18A 0(2) . .
C15 C16 C17A C18A -177.3(11) . .
C17B C16 C17A C18A -169(11) . .
C21B C16 C17A Cl7A -171(3) . .
C21A C16 C17A Cl7A -177.0(10) . .
C15 C16 C17A Cl7A 5(2) . .
C17B C16 C17A Cl7A 14(10) . .
C21A C16 C17A C21B -6(3) . .
C15 C16 C17A C21B 176(3) . .
C17B C16 C17A C21B -175(11) . .
C17B Cl7A C17A C16 -119(35) . .
C18B Cl7A C17A C16 -177(3) . .
C17B Cl7A C17A C18B 58(34) . .
C17B Cl7A C17A C18A 64(34) . .
C18B Cl7A C17A C18A 6(2) . .
C17B Cl7A C17A C21B -140(37) . .
C18B Cl7A C17A C21B 162(7) . .
C16 C17A C18A C19B -8(25) . .
C18B C17A C18A C19B 179(100) . .
Cl7A C17A C18A C19B 169(24) . .
C21B C17A C18A C19B -4(24) . .
C16 C17A C18A C18B 173(4) . .
Cl7A C17A C18A C18B -9(3) . .
C21B C17A C18A C18B 178(4) . .
C16 C17A C18A C19A 0(2) . .
C18B C17A C18A C19A -173(4) . .
Cl7A C17A C18A C19A 177.6(12) . .
C21B C17A C18A C19A 5(2) . .
C16 C17A C18A C20B -10(3) . .
C18B C17A C18A C20B 176(5) . .
Cl7A C17A C18A C20B 167(3) . .
C21B C17A C18A C20B -6(4) . .
C16 C17A C18A C17B 170(10) . .
C18B C17A C18A C17B -3(9) . .
Cl7A C17A C18A C17B -12(8) . .
C21B C17A C18A C17B 175(9) . .
C16 C17A C18A Cl8A -178.8(10) . .
C18B C17A C18A Cl8A 8(3) . .
Cl7A C17A C18A Cl8A -1.2(18) . .
C21B C17A C18A Cl8A -174.3(19) . .
Cl9B Cl8A C18A C19B 166(4) . .
C18B Cl8A C18A C19B 172(6) . .
Cl9B Cl8A C18A C18B -6(4) . .
C19B Cl8A C18A C18B -172(6) . .
Cl9B Cl8A C18A C19A 165.2(12) . .
C18B Cl8A C18A C19A 172(4) . .
C19B Cl8A C18A C19A -1(4) . .
Cl9B Cl8A C18A C20B 179(4) . .
C18B Cl8A C18A C20B -174(6) . .
C19B Cl8A C18A C20B 14(5) . .
Cl9B Cl8A C18A C17A -16.0(15) . .
C18B Cl8A C18A C17A -10(4) . .
C19B Cl8A C18A C17A 178(5) . .
Cl9B Cl8A C18A C17B -13(2) . .
C18B Cl8A C18A C17B -7(4) . .
C19B Cl8A C18A C17B -179(5) . .
C19B C18A C18B C17B 179(5) . .
C19A C18A C18B C17B 146(17) . .
C17A C18A C18B C17B -1(3) . .
Cl8A C18A C18B C17B -172(5) . .
C19B C18A C18B Cl8A -9(7) . .
C19A C18A C18B Cl8A -42(20) . .
C17A C18A C18B Cl8A 171(3) . .
C17B C18A C18B Cl8A 172(5) . .
C19B C18A C18B C17A -180(5) . .
C19A C18A C18B C17A 147(17) . .
C17B C18A C18B C17A 1(3) . .
Cl8A C18A C18B C17A -171(3) . .
C19A C18A C18B C19B -33(16) . .
C17A C18A C18B C19B 180(5) . .
C17B C18A C18B C19B -179(5) . .
Cl8A C18A C18B C19B 9(7) . .
C19B C18A C18B Cl9B -2(10) . .
C19A C18A C18B Cl9B -35(23) . .
C17A C18A C18B Cl9B 178(8) . .
C17B C18A C18B Cl9B 179(9) . .
Cl8A C18A C18B Cl9B 7(4) . .
C19B C18A C18B Cl7A -171(5) . .
C19A C18A C18B Cl7A 156(14) . .
C17A C18A C18B Cl7A 9(3) . .
C17B C18A C18B Cl7A 10(3) . .
Cl8A C18A C18B Cl7A -162(7) . .
Cl9B Cl8A C18B C18A 174(4) . .
C19B Cl8A C18B C18A 4(3) . .
Cl9B Cl8A C18B C17B -42(19) . .
C19B Cl8A C18B C17B 148(20) . .
C18A Cl8A C18B C17B 144(22) . .
Cl9B Cl8A C18B C17A -145(17) . .
C19B Cl8A C18B C17A 45(16) . .
C18A Cl8A C18B C17A 41(15) . .
Cl9B Cl8A C18B C19B 170(3) . .
C18A Cl8A C18B C19B -4(3) . .
C19B Cl8A C18B Cl9B -170(3) . .
C18A Cl8A C18B Cl9B -174(4) . .
Cl9B Cl8A C18B Cl7A -24(3) . .
C19B Cl8A C18B Cl7A 166(5) . .
C18A Cl8A C18B Cl7A 162(7) . .
C16 C17A C18B C18A -15(7) . .
Cl7A C17A C18B C18A 172(3) . .
C21B C17A C18B C18A -3(4) . .
C16 C17A C18B C17B 163(11) . .
C18A C17A C18B C17B 177(9) . .
Cl7A C17A C18B C17B -11(8) . .
C21B C17A C18B C17B 175(9) . .
C16 C17A C18B Cl8A -58(20) . .
C18A C17A C18B Cl8A -43(15) . .
Cl7A C17A C18B Cl8A 129(17) . .
C21B C17A C18B Cl8A -45(18) . .
C16 C17A C18B C19B -15(8) . .
C18A C17A C18B C19B 0(2) . .
Cl7A C17A C18B C19B 172(3) . .
C21B C17A C18B C19B -3(4) . .
C16 C17A C18B Cl9B 167(3) . .
C18A C17A C18B Cl9B -178(8) . .
Cl7A C17A C18B Cl9B -6(5) . .
C21B C17A C18B Cl9B 179(5) . .
C16 C17A C18B Cl7A 174(5) . .
C18A C17A C18B Cl7A -172(3) . .
C21B C17A C18B Cl7A -174(2) . .
Cl8A Cl9B C18B C18A -10(6) . .
Cl8A Cl9B C18B C17B 169(5) . .
Cl8A Cl9B C18B C17A 167(7) . .
Cl8A Cl9B C18B C19B -10(3) . .
Cl8A Cl9B C18B Cl7A 162(3) . .
C18B C18A C19A C19B 38(18) . .
C20B C18A C19A C19B -144(12) . .
C17A C18A C19A C19B -178(6) . .
C17B C18A C19A C19B 178(6) . .
Cl8A C18A C19A C19B 1(5) . .
C19B C18A C19A C20A 177(5) . .
C18B C18A C19A C20A -145(18) . .
C20B C18A C19A C20A 33(10) . .
C17A C18A C19A C20A -1(2) . .
C17B C18A C19A C20A -5(4) . .
Cl8A C18A C19A C20A 177.4(11) . .
C19B C18A C19A Cl8B 74(7) . .
C18B C18A C19A Cl8B 112(18) . .
C20B C18A C19A Cl8B -69(10) . .
C17A C18A C19A Cl8B -104(5) . .
C17B C18A C19A Cl8B -108(6) . .
Cl8A C18A C19A Cl8B 75(6) . .
C19B C18A C19A C21B 174(6) . .
C18B C18A C19A C21B -149(18) . .
C20B C18A C19A C21B 30(10) . .
C17A C18A C19A C21B -5(2) . .
C17B C18A C19A C21B -8(4) . .
Cl8A C18A C19A C21B 174.3(19) . .
Cl9A Cl8B C19A C19B -180(5) . .
C20A Cl8B C19A C19B 167(5) . .
C20B Cl8B C19A C19B 128(12) . .
Cl9A Cl8B C19A C18A 122(5) . .
C20A Cl8B C19A C18A 109(6) . .
C20B Cl8B C19A C18A 70(11) . .
Cl9A Cl8B C19A C20A 13.2(10) . .
C20B Cl8B C19A C20A -39(10) . .
Cl9A Cl8B C19A C21B 26(2) . .
C20A Cl8B C19A C21B 12.6(18) . .
C20B Cl8B C19A C21B -27(10) . .
C18B C18A C19B C19A -172(4) . .
C20B C18A C19B C19A 12(4) . .
C17A C18A C19B C19A 10(27) . .
Cl8A C18A C19B C19A -179(5) . .
C18B C18A C19B C20B 176(5) . .
C19A C18A C19B C20B -12(4) . .
C17A C18A C19B C20B -2(26) . .
Cl8A C18A C19B C20B 169(4) . .
C19A C18A C19B C18B 172(4) . .
C20B C18A C19B C18B -176(5) . .
C17A C18A C19B C18B -178(100) . .
Cl8A C18A C19B C18B -7(6) . .
C18B C18A C19B Cl8A 7(5) . .
C19A C18A C19B Cl8A 179(5) . .
C20B C18A C19B Cl8A -169(4) . .
C17A C18A C19B Cl8A -171(23) . .
C20A C19A C19B C18A -7(10) . .
Cl8B C19A C19B C18A -160(3) . .
C21B C19A C19B C18A -7(6) . .
C18A C19A C19B C20B 42(13) . .
C20A C19A C19B C20B 35(11) . .
Cl8B C19A C19B C20B -118(13) . .
C21B C19A C19B C20B 35(12) . .
C18A C19A C19B C18B -5(3) . .
C20A C19A C19B C18B -12(11) . .
Cl8B C19A C19B C18B -165(3) . .
C21B C19A C19B C18B -12(7) . .
C17B C18B C19B C18A -1(6) . .
Cl8A C18B C19B C18A 171(7) . .
C17A C18B C19B C18A 0(5) . .
Cl9B C18B C19B C18A 179(7) . .
Cl7A C18B C19B C18A 18(10) . .
C18A C18B C19B C19A 10(5) . .
C17B C18B C19B C19A 9(8) . .
Cl8A C18B C19B C19A -179(6) . .
C17A C18B C19B C19A 10(7) . .
Cl9B C18B C19B C19A -171(4) . .
Cl7A C18B C19B C19A 28(13) . .
C18A C18B C19B C20B -4(6) . .
C17B C18B C19B C20B -5(8) . .
Cl8A C18B C19B C20B 167(5) . .
C17A C18B C19B C20B -4(6) . .
Cl9B C18B C19B C20B 175(5) . .
Cl7A C18B C19B C20B 13(12) . .
C18A C18B C19B Cl8A -171(7) . .
C17B C18B C19B Cl8A -171(6) . .
C17A C18B C19B Cl8A -170(4) . .
Cl9B C18B C19B Cl8A 8(2) . .
Cl7A C18B C19B Cl8A -153(9) . .
Cl9B Cl8A C19B C18A -20(6) . .
C18B Cl8A C19B C18A -5(4) . .
Cl9B Cl8A C19B C20B -60(18) . .
C18B Cl8A C19B C20B -45(16) . .
C18A Cl8A C19B C20B -40(15) . .
Cl9B Cl8A C19B C18B -15(4) . .
C18A Cl8A C19B C18B 5(4) . .
C19B C19A C20A C20B -48(14) . .
C18A C19A C20A C20B -53(14) . .
Cl8B C19A C20A C20B 113(14) . .
C21B C19A C20A C20B -48(14) . .
C19B C19A C20A C21B 0(8) . .
C18A C19A C20A C21B -5(3) . .
Cl8B C19A C20A C21B 161(3) . .
C19B C19A C20A C21A 7(8) . .
C18A C19A C20A C21A 2(2) . .
Cl8B C19A C20A C21A 168.0(14) . .
C21B C19A C20A C21A 7(3) . .
C19B C19A C20A Cl8B -161(7) . .
C18A C19A C20A Cl8B -165.6(16) . .
C21B C19A C20A Cl8B -161(3) . .
C19B C19A C20A Cl9A -174(7) . .
C18A C19A C20A Cl9A -177.9(11) . .
Cl8B C19A C20A Cl9A -12.4(10) . .
C21B C19A C20A Cl9A -173(3) . .
C19B C19A C20A Cl7B -27(9) . .
C18A C19A C20A Cl7B -32(4) . .
Cl8B C19A C20A Cl7B 134(3) . .
C21B C19A C20A Cl7B -27(3) . .
Cl9A Cl8B C20A C20B 178(4) . .
C19A Cl8B C20A C20B -15(4) . .
Cl9A Cl8B C20A C21B 150(6) . .
C19A Cl8B C20A C21B -43(6) . .
C20B Cl8B C20A C21B -27(7) . .
Cl9A Cl8B C20A C19A -166.7(10) . .
C20B Cl8B C20A C19A 15(4) . .
Cl9A Cl8B C20A C21A 62(5) . .
C19A Cl8B C20A C21A -131(5) . .
C20B Cl8B C20A C21A -116(6) . .
C19A Cl8B C20A Cl9A 166.7(10) . .
C20B Cl8B C20A Cl9A -178(4) . .
Cl9A Cl8B C20A Cl7B 36.6(11) . .
C19A Cl8B C20A Cl7B -156.7(15) . .
C20B Cl8B C20A Cl7B -141(4) . .
Cl8B Cl9A C20A C20B -3(4) . .
Cl7B Cl9A C20A C20B 150(5) . .
Cl8B Cl9A C20A C21B -153(5) . .
Cl7B Cl9A C20A C21B -1(5) . .
Cl8B Cl9A C20A C19A 13.9(11) . .
Cl7B Cl9A C20A C19A 166.3(14) . .
Cl8B Cl9A C20A C21A -166.4(13) . .
Cl7B Cl9A C20A C21A -14.1(8) . .
Cl7B Cl9A C20A Cl8B 152.3(9) . .
Cl8B Cl9A C20A Cl7B -152.3(9) . .
C21A Cl7B C20A C20B 58(6) . .
C21B Cl7B C20A C20B 39(6) . .
Cl9A Cl7B C20A C20B -142(6) . .
C21A Cl7B C20A C21B 20(3) . .
Cl9A Cl7B C20A C21B 179(3) . .
C21A Cl7B C20A C19A 49(3) . .
C21B Cl7B C20A C19A 30(4) . .
Cl9A Cl7B C20A C19A -151(3) . .
C21B Cl7B C20A C21A -20(3) . .
Cl9A Cl7B C20A C21A 159.9(12) . .
C21A Cl7B C20A Cl8B 170.8(16) . .
C21B Cl7B C20A Cl8B 151(3) . .
Cl9A Cl7B C20A Cl8B -29.3(9) . .
C21A Cl7B C20A Cl9A -159.9(12) . .
C21B Cl7B C20A Cl9A -179(3) . .
C21B C20A C20B C19B -86(16) . .
C19A C20A C20B C19B 45(13) . .
C21A C20A C20B C19B -86(16) . .
Cl8B C20A C20B C19B 107(16) . .
Cl9A C20A C20B C19B 109(15) . .
Cl7B C20A C20B C19B -121(14) . .
C21B C20A C20B C18A -33(8) . .
C19A C20A C20B C18A 98(18) . .
C21A C20A C20B C18A -34(9) . .
Cl8B C20A C20B C18A 160(9) . .
Cl9A C20A C20B C18A 162(5) . .
Cl7B C20A C20B C18A -69(10) . .
C19A C20A C20B C21B 131(14) . .
C21A C20A C20B C21B 0(3) . .
Cl8B C20A C20B C21B -167(3) . .
Cl9A C20A C20B C21B -165(4) . .
Cl7B C20A C20B C21B -35(5) . .
C21B C20A C20B Cl8B 167(3) . .
C19A C20A C20B Cl8B -62(13) . .
C21A C20A C20B Cl8B 166.9(14) . .
Cl9A C20A C20B Cl8B 2(4) . .
Cl7B C20A C20B Cl8B 132(4) . .
C18A C19B C20B C20A 80(16) . .
C19A C19B C20B C20A -59(16) . .
C18B C19B C20B C20A 82(16) . .
Cl8A C19B C20B C20A 120(18) . .
C19A C19B C20B C18A -139(13) . .
C18B C19B C20B C18A 2(3) . .
Cl8A C19B C20B C18A 40(14) . .
C18A C19B C20B C21B 9(8) . .
C19A C19B C20B C21B -130(16) . .
C18B C19B C20B C21B 11(9) . .
Cl8A C19B C20B C21B 49(20) . .
C18A C19B C20B Cl8B 177(5) . .
C19A C19B C20B Cl8B 38(9) . .
C18B C19B C20B Cl8B 179(4) . .
Cl8A C19B C20B Cl8B -143(14) . .
C19B C18A C20B C20A -146(10) . .
C19A C18A C20B C20A -117(16) . .
C17A C18A C20B C20A 33(9) . .
C17B C18A C20B C20A 33(10) . .
Cl8A C18A C20B C20A -161(5) . .
C19A C18A C20B C19B 30(10) . .
C17A C18A C20B C19B 180(5) . .
C17B C18A C20B C19B 180(5) . .
Cl8A C18A C20B C19B -14(6) . .
C19B C18A C20B C21B -172(6) . .
C19A C18A C20B C21B -143(13) . .
C17A C18A C20B C21B 7(4) . .
C17B C18A C20B C21B 7(5) . .
Cl8A C18A C20B C21B 173(2) . .
C19B C18A C20B Cl8B -5(9) . .
C19A C18A C20B Cl8B 24(4) . .
C17A C18A C20B Cl8B 174(9) . .
C17B C18A C20B Cl8B 174(8) . .
Cl8A C18A C20B Cl8B -20(12) . .
Cl9A Cl8B C20B C20A -2(4) . .
C19A Cl8B C20B C20A 130(13) . .
Cl9A Cl8B C20B C19B -158(5) . .
C20A Cl8B C20B C19B -156(8) . .
C19A Cl8B C20B C19B -27(7) . .
Cl9A Cl8B C20B C18A -155(9) . .
C20A Cl8B C20B C18A -153(12) . .
C19A Cl8B C20B C18A -23(4) . .
Cl9A Cl8B C20B C21B 10(6) . .
C20A Cl8B C20B C21B 12(3) . .
C19A Cl8B C20B C21B 141(14) . .
C20A Cl7B C21A C21B -46(6) . .
Cl9A Cl7B C21A C21B -60(6) . .
C21B Cl7B C21A C20A 46(6) . .
Cl9A Cl7B C21A C20A -14.9(9) . .
C21B Cl7B C21A C16 -93(7) . .
C20A Cl7B C21A C16 -139(3) . .
Cl9A Cl7B C21A C16 -154(2) . .
C20B C20A C21A C21B 0(6) . .
C19A C20A C21A C21B -14(5) . .
Cl8B C20A C21A C21B 112(7) . .
Cl9A C20A C21A C21B 167(5) . .
Cl7B C20A C21A C21B 144(5) . .
C20B C20A C21A Cl7B -144(4) . .
C21B C20A C21A Cl7B -144(5) . .
C19A C20A C21A Cl7B -157.6(14) . .
Cl8B C20A C21A Cl7B -32(5) . .
Cl9A C20A C21A Cl7B 22.7(13) . .
C20B C20A C21A C16 12(4) . .
C21B C20A C21A C16 12(5) . .
C19A C20A C21A C16 -1.9(18) . .
Cl8B C20A C21A C16 124(5) . .
Cl9A C20A C21A C16 178.5(8) . .
Cl7B C20A C21A C16 155.7(16) . .
C17A C16 C21A C21B 13(5) . .
C15 C16 C21A C21B -169(5) . .
C17B C16 C21A C21B 16(6) . .
C21B C16 C21A Cl7B 121(6) . .
C17A C16 C21A Cl7B 134(2) . .
C15 C16 C21A Cl7B -48(3) . .
C17B C16 C21A Cl7B 137(3) . .
C21B C16 C21A C20A -12(5) . .
C17A C16 C21A C20A 0.5(17) . .
C15 C16 C21A C20A 178.4(9) . .
C17B C16 C21A C20A 4(3) . .
Cl7B C21A C21B C20A 55(6) . .
C16 C21A C21B C20A -167(5) . .
Cl7B C21A C21B C16 -137(3) . .
C20A C21A C21B C16 167(5) . .
Cl7B C21A C21B C20B 55(11) . .
C20A C21A C21B C20B 0(6) . .
C16 C21A C21B C20B -167(11) . .
C20A C21A C21B Cl7B -55(6) . .
C16 C21A C21B Cl7B 137(3) . .
Cl7B C21A C21B C17A -149(4) . .
C20A C21A C21B C17A 156(9) . .
C16 C21A C21B C17A -11(5) . .
Cl7B C21A C21B C19A 68(10) . .
C20A C21A C21B C19A 12(4) . .
C16 C21A C21B C19A -155(9) . .
C20B C20A C21B C21A -180(6) . .
C19A C20A C21B C21A 168(4) . .
Cl8B C20A C21B C21A -153(3) . .
Cl9A C20A C21B C21A -23(8) . .
Cl7B C20A C21B C21A -24(4) . .
C20B C20A C21B C16 80(23) . .
C19A C20A C21B C16 68(23) . .
C21A C20A C21B C16 -100(24) . .
Cl8B C20A C21B C16 106(22) . .
Cl9A C20A C21B C16 -123(21) . .
Cl7B C20A C21B C16 -124(24) . .
C19A C20A C21B C20B -12(4) . .
C21A C20A C21B C20B 180(6) . .
Cl8B C20A C21B C20B 27(6) . .
Cl9A C20A C21B C20B 157(6) . .
Cl7B C20A C21B C20B 156(4) . .
C20B C20A C21B Cl7B -156(4) . .
C19A C20A C21B Cl7B -167.8(15) . .
C21A C20A C21B Cl7B 24(4) . .
Cl8B C20A C21B Cl7B -129(5) . .
Cl9A C20A C21B Cl7B 1(5) . .
C20B C20A C21B C17A 21(5) . .
C19A C20A C21B C17A 9(4) . .
C21A C20A C21B C17A -159(8) . .
Cl8B C20A C21B C17A 48(8) . .
Cl9A C20A C21B C17A 178.0(14) . .
Cl7B C20A C21B C17A 177(5) . .
C20B C20A C21B C19A 12(4) . .
C21A C20A C21B C19A -168(4) . .
Cl8B C20A C21B C19A 38(5) . .
Cl9A C20A C21B C19A 169(5) . .
Cl7B C20A C21B C19A 167.8(15) . .
C17A C16 C21B C21A -169(5) . .
C15 C16 C21B C21A 16(8) . .
C17B C16 C21B C21A -168(4) . .
C17A C16 C21B C20A -69(23) . .
C21A C16 C21B C20A 100(24) . .
C15 C16 C21B C20A 116(22) . .
C17B C16 C21B C20A -68(23) . .
C17A C16 C21B C20B -1(6) . .
C21A C16 C21B C20B 168(10) . .
C15 C16 C21B C20B -176(4) . .
C17B C16 C21B C20B 0(7) . .
C17A C16 C21B Cl7B 170(3) . .
C21A C16 C21B Cl7B -20(2) . .
C15 C16 C21B Cl7B -4(6) . .
C17B C16 C21B Cl7B 172(3) . .
C21A C16 C21B C17A 169(5) . .
C15 C16 C21B C17A -175(4) . .
C17B C16 C21B C17A 1(3) . .
C17A C16 C21B C19A -11(4) . .
C21A C16 C21B C19A 158(8) . .
C15 C16 C21B C19A 174.3(14) . .
C17B C16 C21B C19A -10(5) . .
C20A C20B C21B C21A 0(9) . .
C19B C20B C21B C21A 154(8) . .
C18A C20B C21B C21A 159(8) . .
Cl8B C20B C21B C21A -13(12) . .
C19B C20B C21B C20A 154(8) . .
C18A C20B C21B C20A 158(6) . .
Cl8B C20B C21B C20A -14(3) . .
C20A C20B C21B C16 -163(6) . .
C19B C20B C21B C16 -10(10) . .
C18A C20B C21B C16 -5(7) . .
Cl8B C20B C21B C16 -177(4) . .
C20A C20B C21B Cl7B 26(4) . .
C19B C20B C21B Cl7B 179(5) . .
C18A C20B C21B Cl7B -176(3) . .
Cl8B C20B C21B Cl7B 12(7) . .
C20A C20B C21B C17A -164(4) . .
C19B C20B C21B C17A -10(7) . .
C18A C20B C21B C17A -5(3) . .
Cl8B C20B C21B C17A -178(4) . .
C20A C20B C21B C19A -95(19) . .
C19B C20B C21B C19A 58(17) . .
C18A C20B C21B C19A 63(18) . .
Cl8B C20B C21B C19A -109(21) . .
C20A Cl7B C21B C21A 121(7) . .
Cl9A Cl7B C21B C21A 120(6) . .
C21A Cl7B C21B C20A -121(7) . .
Cl9A Cl7B C21B C20A 0(2) . .
C21A Cl7B C21B C16 47(5) . .
C20A Cl7B C21B C16 168(6) . .
Cl9A Cl7B C21B C16 168(4) . .
C21A Cl7B C21B C20B -140(9) . .
C20A Cl7B C21B C20B -19(3) . .
Cl9A Cl7B C21B C20B -20(4) . .
C21A Cl7B C21B C17A 65(8) . .
C20A Cl7B C21B C17A -174(11) . .
Cl9A Cl7B C21B C17A -174(9) . .
C21A Cl7B C21B C19A -131(8) . .
C20A Cl7B C21B C19A -10.4(13) . .
Cl9A Cl7B C21B C19A -11(3) . .
C16 C17A C21B C21A 16(7) . .
C18B C17A C21B C21A -156(8) . .
C18A C17A C21B C21A -158(9) . .
Cl7A C17A C21B C21A 44(13) . .
C16 C17A C21B C20A 164(6) . .
C18B C17A C21B C20A -8(6) . .
C18A C17A C21B C20A -10(4) . .
Cl7A C17A C21B C20A -168(4) . .
C18B C17A C21B C16 -172(3) . .
C18A C17A C21B C16 -174(3) . .
Cl7A C17A C21B C16 28(8) . .
C16 C17A C21B C20B 179(5) . .
C18B C17A C21B C20B 7(4) . .
C18A C17A C21B C20B 5(3) . .
Cl7A C17A C21B C20B -153(6) . .
C16 C17A C21B Cl7B -23(7) . .
C18B C17A C21B Cl7B 164(8) . .
C18A C17A C21B Cl7B 163(9) . .
Cl7A C17A C21B Cl7B 4(14) . .
C16 C17A C21B C19A 171(3) . .
C18B C17A C21B C19A -1(3) . .
C18A C17A C21B C19A -2.8(13) . .
Cl7A C17A C21B C19A -161(5) . .
C19B C19A C21B C21A 163(8) . .
C18A C19A C21B C21A 159(8) . .
C20A C19A C21B C21A -17(6) . .
Cl8B C19A C21B C21A -34(8) . .
C19B C19A C21B C20A 180(4) . .
C18A C19A C21B C20A 176(3) . .
Cl8B C19A C21B C20A -18(2) . .
C19B C19A C21B C16 15(6) . .
C18A C19A C21B C16 11(4) . .
C20A C19A C21B C16 -165(6) . .
Cl8B C19A C21B C16 177(4) . .
C19B C19A C21B C20B -104(19) . .
C18A C19A C21B C20B -108(19) . .
C20A C19A C21B C20B 77(19) . .
Cl8B C19A C21B C20B 59(19) . .
C19B C19A C21B Cl7B -167(4) . .
C18A C19A C21B Cl7B -171(3) . .
C20A C19A C21B Cl7B 13.5(17) . .
Cl8B C19A C21B Cl7B -4(4) . .
C19B C19A C21B C17A 7(4) . .
C18A C19A C21B C17A 3.0(14) . .
C20A C19A C21B C17A -173(3) . .
Cl8B C19A C21B C17A 169.5(14) . .
Ru2 O7 C22A O8 2.8(15) . .
Ru2 O7 C22A C23A -168.7(8) . .
Ru2 O7 C22A C23B 156(3) . .
Ru2 O8 C22A O7 -2.0(16) 2_665 .
Ru2 O8 C22A C23A 168.3(11) 2_665 .
Ru2 O8 C22A C23B -161(2) 2_665 .
O7 C22A C23A C23B -130(4) . .
O8 C22A C23A C23B 58(4) . .
O7 C22A C23A C28A -159.3(12) . .
O8 C22A C23A C28A 29.0(19) . .
C23B C22A C23A C28A -29(4) . .
O7 C22A C23A C24A 24(2) . .
O8 C22A C23A C24A -147.4(17) . .
C23B C22A C23A C24A 154(5) . .
C24B C23A C23B C28A 35(6) . .
C24A C23A C23B C28A 77(8) . .
C22A C23A C23B C28A -142(4) . .
C24B C23A C23B C28B 13(15) . .
C28A C23A C23B C28B -22(11) . .
C24A C23A C23B C28B 55(19) . .
C22A C23A C23B C28B -164(14) . .
C28A C23A C23B C24B -35(6) . .
C24A C23A C23B C24B 42(7) . .
C22A C23A C23B C24B -177(5) . .
C24B C23A C23B C22A 177(5) . .
C28A C23A C23B C22A 142(4) . .
C24A C23A C23B C22A -141(6) . .
O7 C22A C23B C23A 68(4) . .
O8 C22A C23B C23A -134(3) . .
O7 C22A C23B C28A 134(6) . .
O8 C22A C23B C28A -68(7) . .
C23A C22A C23B C28A 66(7) . .
O7 C22A C23B C28B -122(6) . .
O8 C22A C23B C28B 36(7) . .
C23A C22A C23B C28B 170(10) . .
O7 C22A C23B C24B 69(5) . .
O8 C22A C23B C24B -132(4) . .
C23A C22A C23B C24B 2(3) . .
C23B C23A C24A C24B -55(9) . .
C28A C23A C24A C24B 1(5) . .
C22A C23A C24A C24B 177(6) . .
C24B C23A C24A C25A 9(5) . .
C23B C23A C24A C25A -46(8) . .
C28A C23A C24A C25A 9(2) . .
C22A C23A C24A C25A -174.6(15) . .
C24B C23A C24A Cl10 -179(5) . .
C23B C23A C24A Cl10 126(8) . .
C28A C23A C24A Cl10 -178.7(13) . .
C22A C23A C24A Cl10 -2(3) . .
Cl14 Cl10 C24A C24B -119(8) 2_565 .
Cl14 Cl10 C24A C25A 54.1(18) 2_565 .
Cl14 Cl10 C24A C23A -118.1(16) 2_565 .
C23B C23A C24B C24A 153(5) . .
C28A C23A C24B C24A -179(5) . .
C23B C23A C24B C28A -27(5) . .
C24A C23A C24B C28A 179(5) . .
C28A C23A C24B C23B 27(5) . .
C24A C23A C24B C23B -153(5) . .
C23B C23A C24B C25B -5(15) . .
C28A C23A C24B C25B 23(12) . .
C24A C23A C24B C25B -158(16) . .
C23B C23A C24B C25A 142(9) . .
C28A C23A C24B C25A 169(11) . .
C24A C23A C24B C25A -12(7) . .
C23B C23A C24B C27A -22(8) . .
C28A C23A C24B C27A 5(4) . .
C24A C23A C24B C27A -176(8) . .
C23B C23A C24B C26A -4(26) . .
C28A C23A C24B C26A 23(23) . .
C24A C23A C24B C26A -157(27) . .
C25A C24A C24B C23A -172(4) . .
Cl10 C24A C24B C23A 1(11) . .
C25A C24A C24B C23B -149(6) . .
C23A C24A C24B C23B 24(4) . .
Cl10 C24A C24B C23B 25(12) . .
C25A C24A C24B C25B -3(4) . .
C23A C24A C24B C25B 169(8) . .
Cl10 C24A C24B C25B 171(5) . .
C23A C24A C24B C25A 172(4) . .
Cl10 C24A C24B C25A 174(8) . .
C25A C24A C24B C27A 3(5) . .
C23A C24A C24B C27A 175(9) . .
Cl10 C24A C24B C27A 177(3) . .
C25A C24A C24B C26A 2(2) . .
C23A C24A C24B C26A 175(6) . .
Cl10 C24A C24B C26A 176(6) . .
C28A C23B C24B C23A -140(7) . .
C28B C23B C24B C23A -173(8) . .
C22A C23B C24B C23A -3(5) . .
C23A C23B C24B C24A -37(6) . .
C28A C23B C24B C24A -177(6) . .
C28B C23B C24B C24A 150(6) . .
C22A C23B C24B C24A -40(7) . .
C23A C23B C24B C28A 140(7) . .
C28B C23B C24B C28A -33(5) . .
C22A C23B C24B C28A 137(5) . .
C23A C23B C24B C25B 178(8) . .
C28A C23B C24B C25B 37(4) . .
C28B C23B C24B C25B 5(8) . .
C22A C23B C24B C25B 175(4) . .
C23A C23B C24B C25A -129(14) . .
C28A C23B C24B C25A 91(11) . .
C28B C23B C24B C25A 58(14) . .
C22A C23B C24B C25A -132(10) . .
C23A C23B C24B C27A 163(6) . .
C28A C23B C24B C27A 23(2) . .
C28B C23B C24B C27A -10(6) . .
C22A C23B C24B C27A 160(3) . .
C23A C23B C24B C26A 179(8) . .
C28A C23B C24B C26A 39(4) . .
C28B C23B C24B C26A 6(8) . .
C22A C23B C24B C26A 176(3) . .
C24B C24A C25A C26A -3(3) . .
C23A C24A C25A C26A -8(3) . .
Cl10 C24A C25A C26A 179.4(14) . .
C24B C24A C25A C25B 3(4) . .
C23A C24A C25A C25B -2(3) . .
Cl10 C24A C25A C25B -174(2) . .
C24B C24A C25A Cl15 -44(4) . .
C23A C24A C25A Cl15 -48(4) . .
Cl10 C24A C25A Cl15 139(3) . .
C24B C24A C25A Cl11 175(3) . .
C23A C24A C25A Cl11 170.9(14) . .
Cl10 C24A C25A Cl11 -2(2) . .
C23A C24A C25A C24B -5(3) . .
Cl10 C24A C25A C24B -177(4) . .
C26A Cl15 C25A C24A 61(3) . .
C25B Cl15 C25A C24A 53(4) . .
Cl11 Cl15 C25A C24A -148(3) . .
C27A Cl15 C25A C24A 48(3) . .
C25B Cl15 C25A C26A -8(3) . .
Cl11 Cl15 C25A C26A 151.3(16) . .
C27A Cl15 C25A C26A -13.5(14) . .
C26A Cl15 C25A C25B 8(3) . .
Cl11 Cl15 C25A C25B 160(2) . .
C27A Cl15 C25A C25B -5(2) . .
C26A Cl15 C25A Cl11 -151.3(16) . .
C25B Cl15 C25A Cl11 -160(2) . .
C27A Cl15 C25A Cl11 -164.8(9) . .
C26A Cl15 C25A C24B 32(2) . .
C25B Cl15 C25A C24B 24(3) . .
Cl11 Cl15 C25A C24B -176(2) . .
C27A Cl15 C25A C24B 19(2) . .
Cl13 Cl11 C25A C24A -58.2(18) 2_565 .
Cl15 Cl11 C25A C24A 160(2) . .
Cl13 Cl11 C25A C26A 120.5(15) 2_565 .
Cl15 Cl11 C25A C26A -21.3(12) . .
Cl13 Cl11 C25A C25B 109(4) 2_565 .
Cl15 Cl11 C25A C25B -33(4) . .
Cl13 Cl11 C25A Cl15 141.8(8) 2_565 .
Cl13 Cl11 C25A C24B -49(7) 2_565 .
Cl15 Cl11 C25A C24B 169(7) . .
C23A C24B C25A C24A 14(8) . .
C28A C24B C25A C24A -180(7) . .
C23B C24B C25A C24A 112(12) . .
C25B C24B C25A C24A 176(5) . .
C27A C24B C25A C24A -178(4) . .
C26A C24B C25A C24A -177(3) . .
C23A C24B C25A C26A -169(11) . .
C24A C24B C25A C26A 177(3) . .
C28A C24B C25A C26A -3(4) . .
C23B C24B C25A C26A -71(11) . .
C25B C24B C25A C26A -7(3) . .
C27A C24B C25A C26A -1.0(15) . .
C23A C24B C25A C25B -162(12) . .
C24A C24B C25A C25B -176(5) . .
C28A C24B C25A C25B 4(4) . .
C23B C24B C25A C25B -64(11) . .
C27A C24B C25A C25B 6(3) . .
C26A C24B C25A C25B 7(3) . .
C23A C24B C25A Cl15 170(10) . .
C24A C24B C25A Cl15 156(2) . .
C28A C24B C25A Cl15 -24(5) . .
C23B C24B C25A Cl15 -92(11) . .
C25B C24B C25A Cl15 -28(3) . .
C27A C24B C25A Cl15 -22(2) . .
C26A C24B C25A Cl15 -21.0(14) . .
C23A C24B C25A Cl11 2(16) . .
C24A C24B C25A Cl11 -12(8) . .
C28A C24B C25A Cl11 168(4) . .
C23B C24B C25A Cl11 100(12) . .
C25B C24B C25A Cl11 164(6) . .
C27A C24B C25A Cl11 170(5) . .
C26A C24B C25A Cl11 171(6) . .
C23A C24B C25B C26A 179(13) . .
C24A C24B C25B C26A 23(12) . .
C28A C24B C25B C26A -158(11) . .
C23B C24B C25B C26A 176(10) . .
C25A C24B C25B C26A 19(9) . .
C27A C24B C25B C26A -147(15) . .
C23A C24B C25B C27A -34(16) . .
C24A C24B C25B C27A 170(6) . .
C28A C24B C25B C27A -10(5) . .
C23B C24B C25B C27A -37(8) . .
C25A C24B C25B C27A 167(7) . .
C26A C24B C25B C27A 147(15) . .
C23A C24B C25B C26B 10(17) . .
C24A C24B C25B C26B -147(6) . .
C28A C24B C25B C26B 33(6) . .
C23B C24B C25B C26B 6(8) . .
C25A C24B C25B C26B -150(7) . .
C27A C24B C25B C26B 43(5) . .
C26A C24B C25B C26B -169(15) . .
C23A C24B C25B C25A 160(14) . .
C24A C24B C25B C25A 3(4) . .
C28A C24B C25B C25A -177(3) . .
C23B C24B C25B C25A 156(5) . .
C27A C24B C25B C25A -167(7) . .
C26A C24B C25B C25A -19(9) . .
C23A C24B C25B C28A -23(12) . .
C24A C24B C25B C28A -180(6) . .
C23B C24B C25B C28A -27(3) . .
C25A C24B C25B C28A 177(3) . .
C27A C24B C25B C28A 10(5) . .
C26A C24B C25B C28A 158(11) . .
C23A C24B C25B Cl15 -173(12) . .
C24A C24B C25B Cl15 30(7) . .
C28A C24B C25B Cl15 -150(4) . .
C23B C24B C25B Cl15 -176(4) . .
C25A C24B C25B Cl15 27(3) . .
C27A C24B C25B Cl15 -139(9) . .
C26A C24B C25B Cl15 8(7) . .
C24A C25A C25B C26A -167(5) . .
Cl15 C25A C25B C26A -13(4) . .
Cl11 C25A C25B C26A 24(8) . .
C24B C25A C25B C26A -165(7) . .
C24A C25A C25B C27A -71(25) . .
C26A C25A C25B C27A 96(27) . .
Cl15 C25A C25B C27A 83(25) . .
Cl11 C25A C25B C27A 120(23) . .
C24B C25A C25B C27A -69(24) . .
C24A C25A C25B C26B 123(8) . .
C26A C25A C25B C26B -70(8) . .
Cl15 C25A C25B C26B -82(8) . .
Cl11 C25A C25B C26B -46(11) . .
C24B C25A C25B C26B 126(10) . .
C24A C25A C25B C24B -2(3) . .
C26A C25A C25B C24B 165(7) . .
Cl15 C25A C25B C24B 152(3) . .
Cl11 C25A C25B C24B -171(3) . .
C24A C25A C25B C28A -5(4) . .
C26A C25A C25B C28A 162(8) . .
Cl15 C25A C25B C28A 149(4) . .
Cl11 C25A C25B C28A -174.1(18) . .
C24B C25A C25B C28A -3(3) . .
C24A C25A C25B Cl15 -154.5(16) . .
C26A C25A C25B Cl15 13(4) . .
Cl11 C25A C25B Cl15 36(4) . .
C24B C25A C25B Cl15 -152(3) . .
C25A Cl15 C25B C26A 124(19) . .
Cl11 Cl15 C25B C26A 108(18) . .
C27A Cl15 C25B C26A -72(17) . .
C26A Cl15 C25B C27A 72(17) . .
C25A Cl15 C25B C27A -164(7) . .
Cl11 Cl15 C25B C27A 180(5) . .
C26A Cl15 C25B C26B 22(15) . .
C25A Cl15 C25B C26B 147(6) . .
Cl11 Cl15 C25B C26B 130(4) . .
C27A Cl15 C25B C26B -49(5) . .
C26A Cl15 C25B C24B -155(21) . .
C25A Cl15 C25B C24B -31(4) . .
Cl11 Cl15 C25B C24B -47(5) . .
C27A Cl15 C25B C24B 133(9) . .
C26A Cl15 C25B C25A -124(19) . .
Cl11 Cl15 C25B C25A -16.3(18) . .
C27A Cl15 C25B C25A 164(7) . .
C26A Cl15 C25B C28A 146(25) . .
C25A Cl15 C25B C28A -90(9) . .
Cl11 Cl15 C25B C28A -106(9) . .
C27A Cl15 C25B C28A 74(10) . .
C27A C25B C26A Cl15 -115(16) . .
C26B C25B C26A Cl15 -159(14) . .
C24B C25B C26A Cl15 29(25) . .
C25A C25B C26A Cl15 50(17) . .
C28A C25B C26A Cl15 -60(38) . .
C26B C25B C26A C27A -44(6) . .
C24B C25B C26A C27A 145(15) . .
C25A C25B C26A C27A 165(7) . .
C28A C25B C26A C27A 55(24) . .
Cl15 C25B C26A C27A 115(16) . .
C27A C25B C26A C25A -165(7) . .
C26B C25B C26A C25A 151(5) . .
C24B C25B C26A C25A -20(9) . .
C28A C25B C26A C25A -110(26) . .
Cl15 C25B C26A C25A -50(17) . .
C27A C25B C26A C26B 44(6) . .
C24B C25B C26A C26B -171(13) . .
C25A C25B C26A C26B -151(5) . .
C28A C25B C26A C26B 99(27) . .
Cl15 C25B C26A C26B 159(14) . .
C27A C25B C26A C24B -145(15) . .
C26B C25B C26A C24B 171(13) . .
C25A C25B C26A C24B 20(9) . .
C28A C25B C26A C24B -90(26) . .
Cl15 C25B C26A C24B -29(25) . .
C25A Cl15 C26A C25B -51(18) . .
Cl11 Cl15 C26A C25B -74(18) . .
C27A Cl15 C26A C25B 81(17) . .
C25A Cl15 C26A C27A -133(5) . .
C25B Cl15 C26A C27A -81(17) . .
Cl11 Cl15 C26A C27A -156(4) . .
C25B Cl15 C26A C25A 51(18) . .
Cl11 Cl15 C26A C25A -23.0(12) . .
C27A Cl15 C26A C25A 133(5) . .
C25A Cl15 C26A C26B 159(5) . .
C25B Cl15 C26A C26B -150(20) . .
Cl11 Cl15 C26A C26B 136(4) . .
C27A Cl15 C26A C26B -68(6) . .
C25A Cl15 C26A C24B -32(2) . .
C25B Cl15 C26A C24B 19(17) . .
Cl11 Cl15 C26A C24B -55(3) . .
C27A Cl15 C26A C24B 100(5) . .
C24A C25A C26A C25B 15(6) . .
Cl15 C25A C26A C25B 162(6) . .
Cl11 C25A C26A C25B -164(5) . .
C24B C25A C26A C25B 13(6) . .
C24A C25A C26A Cl15 -147.7(18) . .
C25B C25A C26A Cl15 -162(6) . .
Cl11 C25A C26A Cl15 33.5(18) . .
C24B C25A C26A Cl15 -150(2) . .
C24A C25A C26A C27A 4(3) . .
C25B C25A C26A C27A -11(5) . .
Cl15 C25A C26A C27A 152(3) . .
Cl11 C25A C26A C27A -174.9(18) . .
C24B C25A C26A C27A 2(3) . .
C24A C25A C26A C26B 49(4) . .
C25B C25A C26A C26B 35(6) . .
Cl15 C25A C26A C26B -163(4) . .
Cl11 C25A C26A C26B -130(3) . .
C24B C25A C26A C26B 47(4) . .
C24A C25A C26A C24B 2(2) . .
C25B C25A C26A C24B -13(6) . .
Cl15 C25A C26A C24B 150(2) . .
Cl11 C25A C26A C24B -177(2) . .
C26A C25B C26B C27A 114(9) . .
C24B C25B C26B C27A -73(7) . .
C25A C25B C26B C27A 175(12) . .
C28A C25B C26B C27A -49(4) . .
Cl15 C25B C26B C27A 109(7) . .
C26A C25B C26B C27B -180(7) . .
C27A C25B C26B C27B 66(7) . .
C24B C25B C26B C27B -8(9) . .
C25A C25B C26B C27B -119(8) . .
C28A C25B C26B C27B 17(6) . .
Cl15 C25B C26B C27B 175(4) . .
C26A C25B C26B Cl12 84(7) . .
C27A C25B C26B Cl12 -31(5) . .
C24B C25B C26B Cl12 -104(6) . .
C25A C25B C26B Cl12 144(7) . .
C28A C25B C26B Cl12 -80(3) . .
Cl15 C25B C26B Cl12 78(5) . .
C27A C25B C26B C26A -114(9) . .
C24B C25B C26B C26A 172(11) . .
C25A C25B C26B C26A 61(7) . .
C28A C25B C26B C26A -163(8) . .
Cl15 C25B C26B C26A -5(4) . .
C26A C25B C26B C28A 163(8) . .
C27A C25B C26B C28A 49(4) . .
C24B C25B C26B C28A -25(4) . .
C25A C25B C26B C28A -136(10) . .
Cl15 C25B C26B C28A 158(5) . .
C27B Cl12 C26B C27A 98(4) . .
C27A Cl12 C26B C27B -98(4) . .
C27A Cl12 C26B C25B 17(3) . .
C27B Cl12 C26B C25B 115(5) . .
C27A Cl12 C26B C26A 41(2) . .
C27B Cl12 C26B C26A 139(4) . .
C27A Cl12 C26B C28A -37(2) . .
C27B Cl12 C26B C28A 62(3) . .
C25B C26A C26B C27A -44(7) . .
Cl15 C26A C26B C27A 123(5) . .
C25A C26A C26B C27A -87(5) . .
C24B C26A C26B C27A -48(3) . .
C25B C26A C26B C27B 0(9) . .
Cl15 C26A C26B C27B 167(6) . .
C27A C26A C26B C27B 44(6) . .
C25A C26A C26B C27B -43(9) . .
C24B C26A C26B C27B -4(7) . .
Cl15 C26A C26B C25B 166(9) . .
C27A C26A C26B C25B 44(7) . .
C25A C26A C26B C25B -43(7) . .
C24B C26A C26B C25B -5(7) . .
C25B C26A C26B Cl12 -104(8) . .
Cl15 C26A C26B Cl12 62(5) . .
C27A C26A C26B Cl12 -61(3) . .
C25A C26A C26B Cl12 -148(2) . .
C24B C26A C26B Cl12 -109(3) . .
C25B C26A C26B C28A -14(7) . .
Cl15 C26A C26B C28A 152(4) . .
C27A C26A C26B C28A 30(2) . .
C25A C26A C26B C28A -57(3) . .
C24B C26A C26B C28A -19(2) . .
C26A C25B C27A C26B -80(9) . .
C24B C25B C27A C26B 126(5) . .
C25A C25B C27A C26B -170(23) . .
C28A C25B C27A C26B 116(4) . .
Cl15 C25B C27A C26B -95(6) . .
C26B C25B C27A C26A 80(9) . .
C24B C25B C27A C26A -154(11) . .
C25A C25B C27A C26A -89(27) . .
C28A C25B C27A C26A -164(7) . .
Cl15 C25B C27A C26A -15(4) . .
C26A C25B C27A C28A 164(7) . .
C26B C25B C27A C28A -116(4) . .
C24B C25B C27A C28A 9(5) . .
C25A C25B C27A C28A 74(25) . .
Cl15 C25B C27A C28A 149(4) . .
C26A C25B C27A Cl12 -23(16) . .
C26B C25B C27A Cl12 57(9) . .
C24B C25B C27A Cl12 -178(6) . .
C25A C25B C27A Cl12 -113(21) . .
C28A C25B C27A Cl12 173(10) . .
Cl15 C25B C27A Cl12 -38(13) . .
C26A C25B C27A C27B -128(7) . .
C26B C25B C27A C27B -48(4) . .
C24B C25B C27A C27B 78(6) . .
C25A C25B C27A C27B 143(22) . .
C28A C25B C27A C27B 69(3) . .
Cl15 C25B C27A C27B -142(4) . .
C26A C25B C27A C24B 154(11) . .
C26B C25B C27A C24B -126(5) . .
C25A C25B C27A C24B 65(23) . .
C28A C25B C27A C24B -9(5) . .
Cl15 C25B C27A C24B 140(8) . .
C26A C25B C27A Cl15 15(4) . .
C26B C25B C27A Cl15 95(6) . .
C24B C25B C27A Cl15 -140(8) . .
C25A C25B C27A Cl15 -75(25) . .
C28A C25B C27A Cl15 -149(4) . .
C27B C26B C27A C25B -123(6) . .
Cl12 C26B C27A C25B 151(5) . .
C26A C26B C27A C25B 29(4) . .
C28A C26B C27A C25B -101(5) . .
C27B C26B C27A C26A -152(4) . .
C25B C26B C27A C26A -29(4) . .
Cl12 C26B C27A C26A 123(2) . .
C28A C26B C27A C26A -130(4) . .
C27B C26B C27A C28A -22(6) . .
C25B C26B C27A C28A 101(5) . .
Cl12 C26B C27A C28A -108(3) . .
C26A C26B C27A C28A 130(4) . .
C27B C26B C27A Cl12 86(4) . .
C25B C26B C27A Cl12 -151(5) . .
C26A C26B C27A Cl12 -123(2) . .
C28A C26B C27A Cl12 108(3) . .
C25B C26B C27A C27B 123(6) . .
Cl12 C26B C27A C27B -86(4) . .
C26A C26B C27A C27B 152(4) . .
C28A C26B C27A C27B 22(6) . .
C27B C26B C27A C24B -73(6) . .
C25B C26B C27A C24B 50(5) . .
Cl12 C26B C27A C24B -159(3) . .
C26A C26B C27A C24B 78(4) . .
C28A C26B C27A C24B -51(3) . .
C27B C26B C27A Cl15 -165(4) . .
C25B C26B C27A Cl15 -42(4) . .
Cl12 C26B C27A Cl15 109.2(17) . .
C26A C26B C27A Cl15 -13.5(12) . .
C28A C26B C27A Cl15 -143(4) . .
Cl15 C26A C27A C25B 139(10) . .
C25A C26A C27A C25B 18(9) . .
C26B C26A C27A C25B -104(9) . .
C24B C26A C27A C25B 20(9) . .
C25B C26A C27A C26B 104(9) . .
Cl15 C26A C27A C26B -116(5) . .
C25A C26A C27A C26B 123(4) . .
C24B C26A C27A C26B 124(4) . .
C25B C26A C27A C28A -19(9) . .
Cl15 C26A C27A C28A 120(4) . .
C25A C26A C27A C28A -1(3) . .
C26B C26A C27A C28A -124(4) . .
C24B C26A C27A C28A 1(2) . .
C25B C26A C27A Cl12 166(9) . .
Cl15 C26A C27A Cl12 -54(5) . .
C25A C26A C27A Cl12 -175.4(16) . .
C26B C26A C27A Cl12 62(3) . .
C24B C26A C27A Cl12 -174(3) . .
C25B C26A C27A C27B 74(9) . .
Cl15 C26A C27A C27B -147(4) . .
C25A C26A C27A C27B 92(4) . .
C26B C26A C27A C27B -31(4) . .
C24B C26A C27A C27B 94(4) . .
C25B C26A C27A C24B -20(9) . .
Cl15 C26A C27A C24B 119(4) . .
C25A C26A C27A C24B -2(3) . .
C26B C26A C27A C24B -124(4) . .
C25B C26A C27A Cl15 -139(10) . .
C25A C26A C27A Cl15 -121(5) . .
C26B C26A C27A Cl15 116(5) . .
C24B C26A C27A Cl15 -119(4) . .
C26B Cl12 C27A C25B -67(10) . .
C27B Cl12 C27A C25B -119(10) . .
C27B Cl12 C27A C26B -52(3) . .
C26B Cl12 C27A C26A -80(4) . .
C27B Cl12 C27A C26A -132(3) . .
C26B Cl12 C27A C28A 106(4) . .
C27B Cl12 C27A C28A 53(2) . .
C26B Cl12 C27A C27B 52(3) . .
C26B Cl12 C27A C24B 119(8) . .
C27B Cl12 C27A C24B 66(6) . .
C26B Cl12 C27A Cl15 -92(4) . .
C27B Cl12 C27A Cl15 -145(2) . .
C23A C24B C27A C25B 160(10) . .
C24A C24B C27A C25B -14(8) . .
C28A C24B C27A C25B 167(7) . .
C23B C24B C27A C25B 146(7) . .
C25A C24B C27A C25B -11(6) . .
C26A C24B C27A C25B -12(6) . .
C23A C24B C27A C26B 85(8) . .
C24A C24B C27A C26B -89(7) . .
C28A C24B C27A C26B 91(5) . .
C23B C24B C27A C26B 70(6) . .
C25B C24B C27A C26B -76(7) . .
C25A C24B C27A C26B -87(5) . .
C26A C24B C27A C26B -88(5) . .
C23A C24B C27A C26A 173(7) . .
C24A C24B C27A C26A -1(6) . .
C28A C24B C27A C26A 179(3) . .
C23B C24B C27A C26A 158(3) . .
C25B C24B C27A C26A 12(6) . .
C25A C24B C27A C26A 1.1(17) . .
C23A C24B C27A C28A -6(5) . .
C24A C24B C27A C28A 180(7) . .
C23B C24B C27A C28A -21(3) . .
C25B C24B C27A C28A -167(7) . .
C25A C24B C27A C28A -178(3) . .
C26A C24B C27A C28A -179(3) . .
C23A C24B C27A Cl12 -23(12) . .
C24A C24B C27A Cl12 163(4) . .
C28A C24B C27A Cl12 -17(7) . .
C23B C24B C27A Cl12 -38(8) . .
C25B C24B C27A Cl12 176(9) . .
C25A C24B C27A Cl12 165(5) . .
C26A C24B C27A Cl12 164(7) . .
C23A C24B C27A C27B 38(7) . .
C24A C24B C27A C27B -136(6) . .
C28A C24B C27A C27B 44(3) . .
C23B C24B C27A C27B 23(4) . .
C25B C24B C27A C27B -122(7) . .
C25A C24B C27A C27B -134(2) . .
C26A C24B C27A C27B -135(3) . .
C23A C24B C27A Cl15 -174(7) . .
C24A C24B C27A Cl15 12(6) . .
C28A C24B C27A Cl15 -168(2) . .
C23B C24B C27A Cl15 171(3) . .
C25B C24B C27A Cl15 25(6) . .
C25A C24B C27A Cl15 14.0(15) . .
C26A C24B C27A Cl15 12.9(11) . .
C27A C26B C27B C28B 28(8) . .
C25B C26B C27B C28B -3(9) . .
Cl12 C26B C27B C28B 109(6) . .
C26A C26B C27B C28B -3(11) . .
C28A C26B C27B C28B 13(5) . .
C27A C26B C27B Cl14 -150(4) . .
C25B C26B C27B Cl14 178(4) . .
Cl12 C26B C27B Cl14 -69(4) . .
C26A C26B C27B Cl14 178(5) . .
C28A C26B C27B Cl14 -166(5) . .
C25B C26B C27B C27A -31(3) . .
Cl12 C26B C27B C27A 81(4) . .
C26A C26B C27B C27A -31(4) . .
C28A C26B C27B C27A -15(4) . .
C27A C26B C27B C28A 15(4) . .
C25B C26B C27B C28A -16(5) . .
Cl12 C26B C27B C28A 97(2) . .
C26A C26B C27B C28A -16(7) . .
C27A C26B C27B Cl12 -81(4) . .
C25B C26B C27B Cl12 -112(6) . .
C26A C26B C27B Cl12 -112(7) . .
C28A C26B C27B Cl12 -97(2) . .
Cl10 Cl14 C27B C28B 104(6) 2_565 .
Cl10 Cl14 C27B C26B -78(5) 2_565 .
Cl10 Cl14 C27B C27A -103(5) 2_565 .
Cl10 Cl14 C27B C28A 156(13) 2_565 .
Cl10 Cl14 C27B Cl12 -124.5(18) 2_565 .
C25B C27A C27B C28B -81(6) . .
C26B C27A C27B C28B -157(7) . .
C26A C27A C27B C28B -114(4) . .
C28A C27A C27B C28B 2(4) . .
Cl12 C27A C27B C28B 132(4) . .
C24B C27A C27B C28B -30(4) . .
Cl15 C27A C27B C28B -129(4) . .
C25B C27A C27B C26B 76(7) . .
C26A C27A C27B C26B 43(6) . .
C28A C27A C27B C26B 158(6) . .
Cl12 C27A C27B C26B -72(5) . .
C24B C27A C27B C26B 126(5) . .
Cl15 C27A C27B C26B 28(6) . .
C25B C27A C27B Cl14 121(7) . .
C26B C27A C27B Cl14 45(6) . .
C26A C27A C27B Cl14 88(7) . .
C28A C27A C27B Cl14 -156(6) . .
Cl12 C27A C27B Cl14 -26(5) . .
C24B C27A C27B Cl14 172(5) . .
Cl15 C27A C27B Cl14 73(7) . .
C25B C27A C27B C28A -82(5) . .
C26B C27A C27B C28A -158(6) . .
C26A C27A C27B C28A -116(3) . .
Cl12 C27A C27B C28A 129.6(19) . .
C24B C27A C27B C28A -32(2) . .
Cl15 C27A C27B C28A -131(4) . .
C25B C27A C27B Cl12 148(5) . .
C26B C27A C27B Cl12 72(5) . .
C26A C27A C27B Cl12 115(3) . .
C28A C27A C27B Cl12 -129.6(19) . .
C24B C27A C27B Cl12 -162(2) . .
Cl15 C27A C27B Cl12 100(4) . .
C23A C23B C28A C24B -20(3) . .
C28B C23B C28A C24B 150(4) . .
C22A C23B C28A C24B -80(7) . .
C23A C23B C28A C28B -169(5) . .
C24B C23B C28A C28B -150(4) . .
C22A C23B C28A C28B 131(7) . .
C23A C23B C28A C27A -76(7) . .
C28B C23B C28A C27A 94(6) . .
C24B C23B C28A C27A -56(6) . .
C22A C23B C28A C27A -136(5) . .
C28B C23B C28A C23A 169(5) . .
C24B C23B C28A C23A 20(3) . .
C22A C23B C28A C23A -60(6) . .
C23A C23B C28A C25B -54(5) . .
C28B C23B C28A C25B 115(4) . .
C24B C23B C28A C25B -35(4) . .
C22A C23B C28A C25B -114(6) . .
C23A C23B C28A C27B -143(3) . .
C28B C23B C28A C27B 26(3) . .
C24B C23B C28A C27B -124(3) . .
C22A C23B C28A C27B 157(6) . .
C23A C23B C28A C26B -105(4) . .
C28B C23B C28A C26B 64(4) . .
C24B C23B C28A C26B -86(4) . .
C22A C23B C28A C26B -165(5) . .
C23A C24B C28A C23B 26(4) . .
C25B C24B C28A C23B -143(4) . .
C25A C24B C28A C23B -147(5) . .
C27A C24B C28A C23B -149(3) . .
C26A C24B C28A C23B -149(4) . .
C23A C24B C28A C28B 63(5) . .
C23B C24B C28A C28B 38(4) . .
C25B C24B C28A C28B -106(4) . .
C25A C24B C28A C28B -109(5) . .
C27A C24B C28A C28B -112(3) . .
C26A C24B C28A C28B -111(3) . .
C23A C24B C28A C27A 175(4) . .
C23B C24B C28A C27A 149(3) . .
C25B C24B C28A C27A 6(3) . .
C25A C24B C28A C27A 2(4) . .
C26A C24B C28A C27A 0.5(17) . .
C23B C24B C28A C23A -26(4) . .
C25B C24B C28A C23A -169(6) . .
C25A C24B C28A C23A -172(8) . .
C27A C24B C28A C23A -175(4) . .
C26A C24B C28A C23A -174(5) . .
C23A C24B C28A C25B 169(6) . .
C23B C24B C28A C25B 143(4) . .
C25A C24B C28A C25B -3(4) . .
C27A C24B C28A C25B -6(3) . .
C26A C24B C28A C25B -5(3) . .
C23A C24B C28A C27B 120(4) . .
C23B C24B C28A C27B 94(4) . .
C25B C24B C28A C27B -49(4) . .
C25A C24B C28A C27B -53(6) . .
C27A C24B C28A C27B -55(3) . .
C26A C24B C28A C27B -55(4) . .
C23A C24B C28A C26B 151(4) . .
C23B C24B C28A C26B 125(4) . .
C25B C24B C28A C26B -18(3) . .
C25A C24B C28A C26B -22(5) . .
C27A C24B C28A C26B -24.3(19) . .
C26A C24B C28A C26B -24(2) . .
C25B C27A C28A C23B 42(8) . .
C26B C27A C28A C23B -64(8) . .
C26A C27A C28A C23B 51(7) . .
Cl12 C27A C28A C23B -134(6) . .
C27B C27A C28A C23B -81(7) . .
C24B C27A C28A C23B 52(7) . .
Cl15 C27A C28A C23B 67(7) . .
C25B C27A C28A C24B -10(5) . .
C26B C27A C28A C24B -116(5) . .
C26A C27A C28A C24B -1(3) . .
Cl12 C27A C28A C24B 174(3) . .
C27B C27A C28A C24B -133(3) . .
Cl15 C27A C28A C24B 15(3) . .
C25B C27A C28A C28B 121(6) . .
C26B C27A C28A C28B 16(5) . .
C26A C27A C28A C28B 130(4) . .
Cl12 C27A C28A C28B -55(3) . .
C27B C27A C28A C28B -2(4) . .
C24B C27A C28A C28B 131(4) . .
Cl15 C27A C28A C28B 146(3) . .
C25B C27A C28A C23A -7(5) . .
C26B C27A C28A C23A -112(4) . .
C26A C27A C28A C23A 2(3) . .
Cl12 C27A C28A C23A 176.8(13) . .
C27B C27A C28A C23A -130(3) . .
C24B C27A C28A C23A 3(2) . .
Cl15 C27A C28A C23A 18(3) . .
C26B C27A C28A C25B -105(6) . .
C26A C27A C28A C25B 9(4) . .
Cl12 C27A C28A C25B -176(6) . .
C27B C27A C28A C25B -123(5) . .
C24B C27A C28A C25B 10(5) . .
Cl15 C27A C28A C25B 26(4) . .
C25B C27A C28A C27B 123(5) . .
C26B C27A C28A C27B 17(5) . .
C26A C27A C28A C27B 132(3) . .
Cl12 C27A C28A C27B -53(2) . .
C24B C27A C28A C27B 133(3) . .
Cl15 C27A C28A C27B 148(3) . .
C25B C27A C28A C26B 105(6) . .
C26A C27A C28A C26B 115(5) . .
Cl12 C27A C28A C26B -71(4) . .
C27B C27A C28A C26B -17(5) . .
C24B C27A C28A C26B 116(5) . .
Cl15 C27A C28A C26B 131(5) . .
C24B C23A C28A C23B -143(6) . .
C24A C23A C28A C23B -144(4) . .
C22A C23A C28A C23B 39(4) . .
C23B C23A C28A C24B 143(6) . .
C24A C23A C28A C24B -1(4) . .
C22A C23A C28A C24B -177(5) . .
C24B C23A C28A C28B -133(5) . .
C23B C23A C28A C28B 11(5) . .
C24A C23A C28A C28B -133(3) . .
C22A C23A C28A C28B 50(3) . .
C24B C23A C28A C27A -6(5) . .
C23B C23A C28A C27A 138(4) . .
C24A C23A C28A C27A -6(2) . .
C22A C23A C28A C27A 176.9(15) . .
C24B C23A C28A C25B -9(5) . .
C23B C23A C28A C25B 134(5) . .
C24A C23A C28A C25B -10(3) . .
C22A C23A C28A C25B 173(2) . .
C24B C23A C28A C27B -88(5) . .
C23B C23A C28A C27B 56(5) . .
C24A C23A C28A C27B -88(3) . .
C22A C23A C28A C27B 95(3) . .
C24B C23A C28A C26B -36(5) . .
C23B C23A C28A C26B 107(5) . .
C24A C23A C28A C26B -37(3) . .
C22A C23A C28A C26B 146(2) . .
C26A C25B C28A C23B 145(26) . .
C27A C25B C28A C23B -152(6) . .
C26B C25B C28A C23B -113(5) . .
C24B C25B C28A C23B 40(5) . .
C25A C25B C28A C23B 43(6) . .
Cl15 C25B C28A C23B 117(9) . .
C26A C25B C28A C24B 105(27) . .
C27A C25B C28A C24B 168(6) . .
C26B C25B C28A C24B -153(5) . .
C25A C25B C28A C24B 3(4) . .
Cl15 C25B C28A C24B 77(9) . .
C26A C25B C28A C28B -135(25) . .
C27A C25B C28A C28B -72(6) . .
C26B C25B C28A C28B -33(5) . .
C24B C25B C28A C28B 120(5) . .
C25A C25B C28A C28B 123(4) . .
Cl15 C25B C28A C28B -163(8) . .
C26A C25B C28A C27A -63(25) . .
C26B C25B C28A C27A 39(4) . .
C24B C25B C28A C27A -168(6) . .
C25A C25B C28A C27A -165(8) . .
Cl15 C25B C28A C27A -91(10) . .
C26A C25B C28A C23A 111(26) . .
C27A C25B C28A C23A 174(5) . .
C26B C25B C28A C23A -147(3) . .
C24B C25B C28A C23A 6(3) . .
C25A C25B C28A C23A 9(4) . .
Cl15 C25B C28A C23A 83(9) . .
C26A C25B C28A C27B -113(26) . .
C27A C25B C28A C27B -50(5) . .
C26B C25B C28A C27B -11(4) . .
C24B C25B C28A C27B 142(4) . .
C25A C25B C28A C27B 145(4) . .
Cl15 C25B C28A C27B -141(9) . .
C26A C25B C28A C26B -102(27) . .
C27A C25B C28A C26B -39(4) . .
C24B C25B C28A C26B 153(5) . .
C25A C25B C28A C26B 156(6) . .
Cl15 C25B C28A C26B -130(11) . .
C28B C27B C28A C23B -36(5) . .
C26B C27B C28A C23B 129(5) . .
Cl14 C27B C28A C23B -100(13) . .
C27A C27B C28A C23B 141(4) . .
Cl12 C27B C28A C23B -180(3) . .
C28B C27B C28A C24B -113(5) . .
C26B C27B C28A C24B 52(5) . .
Cl14 C27B C28A C24B -177(11) . .
C27A C27B C28A C24B 64(4) . .
Cl12 C27B C28A C24B 103(4) . .
C26B C27B C28A C28B 165(6) . .
Cl14 C27B C28A C28B -64(12) . .
C27A C27B C28A C28B 177(5) . .
Cl12 C27B C28A C28B -144(5) . .
C28B C27B C28A C27A -177(5) . .
C26B C27B C28A C27A -12(3) . .
Cl14 C27B C28A C27A 118(13) . .
Cl12 C27B C28A C27A 38.8(15) . .
C28B C27B C28A C23A -72(5) . .
C26B C27B C28A C23A 93(4) . .
Cl14 C27B C28A C23A -136(11) . .
C27A C27B C28A C23A 105(3) . .
Cl12 C27B C28A C23A 144(2) . .
C28B C27B C28A C25B -153(5) . .
C26B C27B C28A C25B 12(4) . .
Cl14 C27B C28A C25B 143(13) . .
C27A C27B C28A C25B 24(2) . .
Cl12 C27B C28A C25B 63(3) . .
C28B C27B C28A C26B -165(6) . .
Cl14 C27B C28A C26B 131(14) . .
C27A C27B C28A C26B 12(3) . .
Cl12 C27B C28A C26B 51(3) . .
C26B C27B C28B C28A -17(7) . .
Cl14 C27B C28B C28A 161(5) . .
C27A C27B C28B C28A -2(4) . .
Cl12 C27B C28B C28A 45(5) . .
C26B C27B C28B C23B 15(11) . .
Cl14 C27B C28B C23B -167(5) . .
C27A C27B C28B C23B 30(7) . .
C28A C27B C28B C23B 32(5) . .
Cl12 C27B C28B C23B 77(8) . .
C26B C27B C28B Cl13 163(5) . .
Cl14 C27B C28B Cl13 -18(7) . .
C27A C27B C28B Cl13 179(3) . .
C28A C27B C28B Cl13 -179(6) . .
Cl12 C27B C28B Cl13 -134(4) . .
C23B C28A C28B C27B 142(5) . .
C24B C28A C28B C27B 104(5) . .
C27A C28A C28B C27B 3(5) . .
C23A C28A C28B C27B 134(4) . .
C25B C28A C28B C27B 32(6) . .
C26B C28A C28B C27B 10(4) . .
C24B C28A C28B C23B -38(4) . .
C27A C28A C28B C23B -140(4) . .
C23A C28A C28B C23B -8(3) . .
C25B C28A C28B C23B -110(4) . .
C27B C28A C28B C23B -142(5) . .
C26B C28A C28B C23B -133(4) . .
C23B C28A C28B Cl13 -39(10) . .
C24B C28A C28B Cl13 -78(12) . .
C27A C28A C28B Cl13 -179(10) . .
C23A C28A C28B Cl13 -47(12) . .
C25B C28A C28B Cl13 -150(9) . .
C27B C28A C28B Cl13 178(14) . .
C26B C28A C28B Cl13 -172(11) . .
C23A C23B C28B C27B -24(18) . .
C28A C23B C28B C27B -48(7) . .
C24B C23B C28B C27B -16(10) . .
C22A C23B C28B C27B 178(5) . .
C23A C23B C28B C28A 24(12) . .
C24B C23B C28B C28A 32(5) . .
C22A C23B C28B C28A -134(7) . .
C23A C23B C28B Cl13 -172(11) . .
C28A C23B C28B Cl13 164(4) . .
C24B C23B C28B Cl13 -164(4) . .
C22A C23B C28B Cl13 30(9) . .
C29 C30 C32 C35 -16.9(12) . .
C31 C30 C32 C35 153.5(8) . .
C29 C30 C32 C33 161.9(8) . .
C31 C30 C32 C33 -27.7(13) . .
C35 C32 C33 C35 -1.6(13) . 2_666
C30 C32 C33 C35 179.7(8) . 2_666
C35 C32 C33 C34 174.4(8) . .
C30 C32 C33 C34 -4.4(13) . .
C33 C32 C35 C33 1.6(14) . 2_666
C30 C32 C35 C33 -179.5(8) . 2_666
C17A Cl7A C17B C18B -117(36) . .
C17A Cl7A C17B C16 52(31) . .
C18B Cl7A C17B C16 169(9) . .
C17A Cl7A C17B C18A -107(37) . .
C18B Cl7A C17B C18A 10(3) . .
C18A C18B C17B Cl7A 167(4) . .
Cl8A C18B C17B Cl7A 23(21) . .
C17A C18B C17B Cl7A 164(11) . .
C19B C18B C17B Cl7A 167(4) . .
Cl9B C18B C17B Cl7A -12(6) . .
C18A C18B C17B C16 -4(6) . .
Cl8A C18B C17B C16 -148(17) . .
C17A C18B C17B C16 -7(4) . .
C19B C18B C17B C16 -4(7) . .
Cl9B C18B C17B C16 177(3) . .
Cl7A C18B C17B C16 -171(7) . .
Cl8A C18B C17B C18A -144(22) . .
C17A C18B C17B C18A -2(9) . .
C19B C18B C17B C18A 0(3) . .
Cl9B C18B C17B C18A -179(7) . .
Cl7A C18B C17B C18A -167(4) . .
C21B C16 C17B Cl7A -162(6) . .
C17A C16 C17B Cl7A -157(16) . .
C21A C16 C17B Cl7A -170(4) . .
C15 C16 C17B Cl7A 15(6) . .
C21B C16 C17B C18B 6(6) . .
C17A C16 C17B C18B 11(7) . .
C21A C16 C17B C18B -3(7) . .
C15 C16 C17B C18B -177(4) . .
C21B C16 C17B C18A 4(4) . .
C17A C16 C17B C18A 9(9) . .
C21A C16 C17B C18A -5(4) . .
C15 C16 C17B C18A -179.1(14) . .
C18B C18A C17B Cl7A -18(6) . .
C19A C18A C17B Cl7A 171(4) . .
C20B C18A C17B Cl7A 158(6) . .
C17A C18A C17B Cl7A 159(14) . .
Cl8A C18A C17B Cl7A -12(6) . .
C19A C18A C17B C18B -171(5) . .
C20B C18A C17B C18B 176(5) . .
C17A C18A C17B C18B 177(11) . .
Cl8A C18A C17B C18B 7(4) . .
C18B C18A C17B C16 176(5) . .
C19A C18A C17B C16 5(4) . .
C20B C18A C17B C16 -8(5) . .
C17A C18A C17B C16 -7(7) . .
Cl8A C18A C17B C16 -177.0(16) . .
